data_7245935
loop_
_publ_author_name
'Qian, Chun'
'Zheng, Qingshu'
'Chen, Jie'
'Tu, Bo'
'Tu, Tao'

_publ_section_title
;
 Coordination assembly enables highly selective catalytic
 hydroaminomethylation of olefins
;
_journal_issue 4
_journal_name_full 'Green Chemistry'
_journal_page_first 1368
_journal_page_last 1379
_journal_paper_doi 10.1039/D2GC04195B
_journal_volume 25
_journal_year 2023
_chemical_formula_sum 'C127 H147 B2 Cl9 F8 N8 Rh2'
_chemical_formula_weight 2484.01
_space_group_crystal_system monoclinic
_space_group_IT_number 14
_space_group_name_Hall '-P 2ybc'
_space_group_name_H-M_alt 'P 1 21/c 1'
_atom_sites_solution_hydrogens geom
_audit_creation_method SHELXL-2016/6
_audit_update_record
;
2022-05-04 deposited with the CCDC.	2022-11-21 downloaded from the CCDC.
;
_cell_angle_alpha 90
_cell_angle_beta 93.157(2)
_cell_angle_gamma 90
_cell_formula_units_Z 4
_cell_length_a 15.1914(9)
_cell_length_b 15.8408(9)
_cell_length_c 55.703(3)
_cell_measurement_reflns_used 9620
_cell_measurement_temperature 175(2)
_cell_measurement_theta_max 56.88
_cell_measurement_theta_min 3.72
_cell_volume 13384.2(13)
_computing_cell_refinement 'Bruker SAINT'
_computing_data_collection 'Bruker APEX2'
_computing_data_reduction 'Bruker SAINT'
_computing_molecular_graphics 'Bruker SHELXTL'
_computing_publication_material 'Bruker SHELXTL'
_computing_structure_refinement 'SHELXL-2016/6 (Sheldrick, 2016)'
_computing_structure_solution 'SHELXT 2014/5 (Sheldrick, 2014)'
_diffrn_ambient_temperature 175(2)
_diffrn_measured_fraction_theta_full 0.990
_diffrn_measured_fraction_theta_max 0.985
_diffrn_measurement_device_type 'Bruker APEX-II CCD'
_diffrn_measurement_method '\f and \w scans'
_diffrn_radiation_type GaK\a
_diffrn_radiation_wavelength 1.34138
_diffrn_reflns_av_R_equivalents 0.0653
_diffrn_reflns_av_unetI/netI 0.0445
_diffrn_reflns_Laue_measured_fraction_full 0.990
_diffrn_reflns_Laue_measured_fraction_max 0.985
_diffrn_reflns_limit_h_max 18
_diffrn_reflns_limit_h_min -18
_diffrn_reflns_limit_k_max 18
_diffrn_reflns_limit_k_min -19
_diffrn_reflns_limit_l_max 69
_diffrn_reflns_limit_l_min -69
_diffrn_reflns_number 148292
_diffrn_reflns_point_group_measured_fraction_full 0.990
_diffrn_reflns_point_group_measured_fraction_max 0.985
_diffrn_reflns_theta_full 53.594
_diffrn_reflns_theta_max 56.500
_diffrn_reflns_theta_min 3.510
_exptl_absorpt_coefficient_mu 2.755
_exptl_absorpt_correction_T_max 0.751
_exptl_absorpt_correction_T_min 0.454
_exptl_absorpt_correction_type multi-scan
_exptl_absorpt_process_details sadabs
_exptl_crystal_colour black
_exptl_crystal_density_diffrn 1.233
_exptl_crystal_description block
_exptl_crystal_F_000 5160
_exptl_crystal_size_max 0.250
_exptl_crystal_size_mid 0.220
_exptl_crystal_size_min 0.180
_refine_diff_density_max 1.428
_refine_diff_density_min -2.474
_refine_diff_density_rms 0.122
_refine_ls_extinction_method none
_refine_ls_goodness_of_fit_ref 1.087
_refine_ls_hydrogen_treatment constr
_refine_ls_matrix_type full
_refine_ls_number_parameters 1482
_refine_ls_number_reflns 26519
_refine_ls_number_restraints 308
_refine_ls_restrained_S_all 1.095
_refine_ls_R_factor_all 0.1326
_refine_ls_R_factor_gt 0.1248
_refine_ls_shift/su_max 0.002
_refine_ls_shift/su_mean 0.000
_refine_ls_structure_factor_coef Fsqd
_refine_ls_weighting_details 'w=1/[\s^2^(Fo^2^)+(0.0750P)^2^+137.7965P] where P=(Fo^2^+2Fc^2^)/3'
_refine_ls_weighting_scheme calc
_refine_ls_wR_factor_gt 0.3036
_refine_ls_wR_factor_ref 0.3069
_reflns_Friedel_coverage 0.000
_reflns_number_gt 22839
_reflns_number_total 26519
_reflns_threshold_expression 'I > 2\s(I)'
_cod_data_source_file d2gc04195b2.cif
_cod_data_source_block platon_sq
_cod_depositor_comments 'Adding full bibliography for 7245933--7245935.cif.'
_cod_original_sg_symbol_H-M 'P 21/c'
_cod_database_code 7245935
_shelx_shelxl_version_number 2016/6
_shelx_space_group_comment
; 
The symmetry employed for this shelxl refinement is uniquely defined 
by the following loop, which should always be used as a source of 
symmetry information in preference to the above space-group names. 
They are only intended as comments. 
;
_shelx_estimated_absorpt_t_min 0.546
_shelx_estimated_absorpt_t_max 0.637

loop_
_space_group_symop_operation_xyz
'x, y, z'
'-x, y+1/2, -z+1/2'
'-x, -y, -z'
'x, -y-1/2, z-1/2'

loop_
_atom_site_label
_atom_site_type_symbol
_atom_site_fract_x
_atom_site_fract_y
_atom_site_fract_z
_atom_site_U_iso_or_equiv
_atom_site_adp_type
_atom_site_occupancy
_atom_site_site_symmetry_order
_atom_site_calc_flag
_atom_site_refinement_flags_posn
_atom_site_refinement_flags_adp
_atom_site_refinement_flags_occupancy
_atom_site_disorder_assembly
_atom_site_disorder_group
Rh1 Rh 0.51223(5) 0.53546(4) 0.74232(2) 0.04788(18) Uani 1 1 d . . . . .
Rh2 Rh 0.44715(5) 0.08069(4) 0.55571(2) 0.04993(18) Uani 1 1 d . . . . .
B1 B 0.8020(14) 0.0212(13) 0.5441(4) 0.132(7) Uani 1 1 d D U . . .
F1 F 0.8201(10) 0.0864(10) 0.5289(3) 0.219(6) Uani 1 1 d D U . . .
F2 F 0.7512(9) 0.0599(11) 0.5607(2) 0.208(6) Uani 1 1 d D U . . .
F3 F 0.7363(10) -0.0271(11) 0.5339(3) 0.238(7) Uani 1 1 d D U . . .
F4 F 0.8685(8) -0.0153(10) 0.5508(3) 0.214(7) Uani 1 1 d . U . . .
B2 B 0.1449(13) 0.3406(18) 0.7397(5) 0.076(6) Uani 0.56(2) 1 d D U P A 1
F5 F 0.162(2) 0.3549(18) 0.7169(4) 0.192(13) Uani 0.56(2) 1 d . U P A 1
F6 F 0.2201(11) 0.2949(12) 0.7475(6) 0.137(9) Uani 0.56(2) 1 d D U P A 1
F7 F 0.1445(11) 0.4114(16) 0.7524(5) 0.137(9) Uani 0.56(2) 1 d . U P A 1
F8 F 0.0761(17) 0.292(2) 0.7419(6) 0.210(14) Uani 0.56(2) 1 d D U P A 1
B2' B 0.1508(16) 0.3605(18) 0.7359(4) 0.094(9) Uani 0.44(2) 1 d D U P A 2
F5' F 0.141(2) 0.347(3) 0.7596(5) 0.175(15) Uani 0.44(2) 1 d D U P A 2
F6' F 0.0751(16) 0.3452(19) 0.7237(6) 0.143(12) Uani 0.44(2) 1 d D U P A 2
F7' F 0.1912(15) 0.4347(15) 0.7345(5) 0.128(10) Uani 0.44(2) 1 d D U P A 2
F8' F 0.209(2) 0.301(2) 0.7313(7) 0.179(15) Uani 0.44(2) 1 d D U P A 2
N1 N 0.4310(4) 0.4310(4) 0.78195(11) 0.0445(15) Uani 1 1 d . . . . .
N2 N 0.5711(4) 0.4490(4) 0.78992(11) 0.0440(15) Uani 1 1 d . . . . .
N3 N 0.5981(4) 0.3806(4) 0.71933(11) 0.0449(15) Uani 1 1 d . . . . .
N4 N 0.4582(5) 0.3919(4) 0.70807(12) 0.0468(15) Uani 1 1 d . . . . .
N5 N 0.4940(4) 0.2270(4) 0.59012(12) 0.0469(15) Uani 1 1 d . . . . .
N6 N 0.3553(5) 0.2298(5) 0.57932(13) 0.0556(18) Uani 1 1 d . . . . .
N7 N 0.4011(5) 0.1783(5) 0.50917(13) 0.0586(19) Uani 1 1 d . . . . .
N8 N 0.5428(6) 0.1837(5) 0.51840(14) 0.065(2) Uani 1 1 d . . . . .
C1 C 0.5034(6) 0.4671(5) 0.77358(14) 0.0498(19) Uani 1 1 d . . . . .
C2 C 0.5398(5) 0.4018(5) 0.80899(14) 0.0435(17) Uani 1 1 d . . . . .
C3 C 0.5865(5) 0.3680(5) 0.83015(14) 0.0470(18) Uani 1 1 d . . . . .
C4 C 0.6782(6) 0.3711(6) 0.83515(15) 0.052(2) Uani 1 1 d . . . . .
H4 H 0.714011 0.397286 0.823829 0.063 Uiso 1 1 calc R U . . .
C5 C 0.7189(5) 0.3372(6) 0.85617(16) 0.052(2) Uani 1 1 d . . . . .
C6 C 0.6643(6) 0.2989(6) 0.87215(15) 0.054(2) Uani 1 1 d . . . . .
H6 H 0.689800 0.275827 0.886664 0.064 Uiso 1 1 calc R U . . .
C7 C 0.5734(5) 0.2930(5) 0.86764(14) 0.0460(18) Uani 1 1 d . . . . .
C8 C 0.5195(6) 0.2523(6) 0.88473(15) 0.054(2) Uani 1 1 d . . . . .
H8 H 0.546009 0.232763 0.899538 0.064 Uiso 1 1 calc R U . . .
C9 C 0.4336(6) 0.2417(6) 0.88020(16) 0.056(2) Uani 1 1 d . . . . .
H9 H 0.400131 0.213162 0.891618 0.067 Uiso 1 1 calc R U . . .
C10 C 0.3900(5) 0.2725(5) 0.85829(15) 0.0483(19) Uani 1 1 d . . . . .
C11 C 0.3000(6) 0.2605(6) 0.85315(16) 0.055(2) Uani 1 1 d . . . . .
H11 H 0.266911 0.232703 0.864779 0.066 Uiso 1 1 calc R U . . .
C12 C 0.2563(6) 0.2870(6) 0.83200(16) 0.051(2) Uani 1 1 d . . . . .
C13 C 0.3062(5) 0.3304(5) 0.81568(15) 0.0481(18) Uani 1 1 d . . . . .
H13 H 0.277820 0.350006 0.801105 0.058 Uiso 1 1 calc R U . . .
C14 C 0.3946(5) 0.3458(5) 0.81988(14) 0.0446(17) Uani 1 1 d . . . . .
C15 C 0.4510(5) 0.3913(5) 0.80400(13) 0.0428(17) Uani 1 1 d . . . . .
C16 C 0.5321(5) 0.3266(5) 0.84667(14) 0.0433(17) Uani 1 1 d . . . . .
C17 C 0.4392(5) 0.3162(5) 0.84138(14) 0.0417(16) Uani 1 1 d . . . . .
C18 C 0.8171(6) 0.3383(7) 0.86107(18) 0.066(3) Uani 1 1 d . . . . .
C19 C 0.8407(9) 0.3905(11) 0.8847(3) 0.111(5) Uani 1 1 d . . . . .
H19A H 0.799908 0.375382 0.897025 0.167 Uiso 1 1 calc R U . . .
H19B H 0.835613 0.450945 0.881157 0.167 Uiso 1 1 calc R U . . .
H19C H 0.901200 0.377516 0.890531 0.167 Uiso 1 1 calc R U . . .
C20 C 0.8541(8) 0.2531(10) 0.8656(4) 0.134(7) Uani 1 1 d . . . . .
H20A H 0.820557 0.224426 0.877748 0.201 Uiso 1 1 calc R U . . .
H20B H 0.915931 0.257928 0.871426 0.201 Uiso 1 1 calc R U . . .
H20C H 0.850272 0.220354 0.850652 0.201 Uiso 1 1 calc R U . . .
C21 C 0.8693(8) 0.3827(13) 0.8420(3) 0.126(6) Uani 1 1 d . U . . .
H21A H 0.932092 0.382541 0.847025 0.188 Uiso 1 1 calc R U . . .
H21B H 0.848662 0.441087 0.840110 0.188 Uiso 1 1 calc R U . . .
H21C H 0.860401 0.352925 0.826626 0.188 Uiso 1 1 calc R U . . .
C22 C 0.1590(6) 0.2675(7) 0.82546(18) 0.063(2) Uani 1 1 d . . . . .
C23 C 0.1121(6) 0.2292(9) 0.8466(2) 0.083(3) Uani 1 1 d . . . . .
H23A H 0.108254 0.271439 0.859305 0.124 Uiso 1 1 calc R U . . .
H23B H 0.145384 0.180178 0.852818 0.124 Uiso 1 1 calc R U . . .
H23C H 0.052570 0.211386 0.841038 0.124 Uiso 1 1 calc R U . . .
C24 C 0.1102(7) 0.3463(8) 0.8174(2) 0.089(4) Uani 1 1 d . . . . .
H24A H 0.142528 0.374829 0.805025 0.134 Uiso 1 1 calc R U . . .
H24B H 0.105063 0.384155 0.831189 0.134 Uiso 1 1 calc R U . . .
H24C H 0.051149 0.331091 0.810831 0.134 Uiso 1 1 calc R U . . .
C25 C 0.1538(7) 0.2042(8) 0.8045(2) 0.088(4) Uani 1 1 d . . . . .
H25A H 0.093100 0.183816 0.802001 0.132 Uiso 1 1 calc R U . . .
H25B H 0.193098 0.156475 0.808346 0.132 Uiso 1 1 calc R U . . .
H25C H 0.171847 0.232093 0.789876 0.132 Uiso 1 1 calc R U . . .
C26 C 0.3430(6) 0.4379(6) 0.76964(16) 0.056(2) Uani 1 1 d . . . . .
H26A H 0.346800 0.472041 0.755066 0.084 Uiso 1 1 calc R U . . .
H26B H 0.302443 0.464780 0.780385 0.084 Uiso 1 1 calc R U . . .
H26C H 0.321271 0.381383 0.765284 0.084 Uiso 1 1 calc R U . . .
C27 C 0.6566(6) 0.4885(6) 0.78869(15) 0.059(2) Uani 1 1 d . . . . .
H27A H 0.656561 0.524972 0.774467 0.088 Uiso 1 1 calc R U . . .
H27B H 0.701903 0.444912 0.787582 0.088 Uiso 1 1 calc R U . . .
H27C H 0.669141 0.522525 0.803172 0.088 Uiso 1 1 calc R U . . .
C28 C 0.5250(5) 0.4275(5) 0.72229(13) 0.0425(17) Uani 1 1 d . . . . .
C29 C 0.4914(6) 0.3209(5) 0.69676(13) 0.0449(18) Uani 1 1 d . . . . .
C30 C 0.4444(6) 0.2590(5) 0.68151(13) 0.0457(18) Uani 1 1 d . . . . .
C31 C 0.3547(6) 0.2588(6) 0.67569(15) 0.0499(19) Uani 1 1 d . . . . .
H31 H 0.319646 0.303755 0.681199 0.060 Uiso 1 1 calc R U . . .
C32 C 0.3144(6) 0.1950(6) 0.66203(15) 0.055(2) Uani 1 1 d . . . . .
C33 C 0.3624(6) 0.1314(6) 0.65360(15) 0.056(2) Uani 1 1 d . . . . .
H33 H 0.334555 0.088731 0.643911 0.067 Uiso 1 1 calc R U . . .
C34 C 0.4530(6) 0.1278(5) 0.65902(13) 0.051(2) Uani 1 1 d . . . . .
C35 C 0.5069(6) 0.0591(5) 0.65089(15) 0.055(2) Uani 1 1 d D . . . .
H35 H 0.479896 0.016396 0.641024 0.066 Uiso 1 1 calc R U . . .
C36 C 0.5946(7) 0.0535(6) 0.65688(16) 0.059(2) Uani 1 1 d D . . . .
H36 H 0.627342 0.007532 0.651008 0.071 Uiso 1 1 calc R U . . .
C37 C 0.6386(6) 0.1158(5) 0.67193(15) 0.052(2) Uani 1 1 d . . . . .
C38 C 0.7269(7) 0.1087(6) 0.67868(17) 0.061(2) Uani 1 1 d . . . . .
H38 H 0.758783 0.062032 0.672893 0.073 Uiso 1 1 calc R U . . .
C39 C 0.7713(6) 0.1668(6) 0.69356(17) 0.060(2) Uani 1 1 d . . . . .
C40 C 0.7213(6) 0.2353(5) 0.70191(15) 0.0505(19) Uani 1 1 d . . . . .
H40 H 0.749652 0.275401 0.712374 0.061 Uiso 1 1 calc R U . . .
C41 C 0.6322(5) 0.2460(5) 0.69537(14) 0.0449(17) Uani 1 1 d . . . . .
C42 C 0.5773(5) 0.3136(5) 0.70333(13) 0.0441(17) Uani 1 1 d . . . . .
C43 C 0.4974(6) 0.1923(5) 0.67349(13) 0.0455(18) Uani 1 1 d . . . . .
C44 C 0.5887(6) 0.1863(5) 0.68008(13) 0.0451(18) Uani 1 1 d . . . . .
C45 C 0.2126(6) 0.1942(7) 0.65765(17) 0.063(2) Uani 1 1 d . . . . .
C46 C 0.1868(9) 0.1658(8) 0.6314(2) 0.094(4) Uani 1 1 d . . . . .
H46A H 0.206550 0.208410 0.620113 0.141 Uiso 1 1 calc R U . . .
H46B H 0.122640 0.159642 0.629387 0.141 Uiso 1 1 calc R U . . .
H46C H 0.215006 0.111670 0.628193 0.141 Uiso 1 1 calc R U . . .
C47 C 0.1729(8) 0.1362(10) 0.6761(3) 0.115(6) Uani 1 1 d . U . . .
H47A H 0.196133 0.078894 0.674382 0.173 Uiso 1 1 calc R U . . .
H47B H 0.108618 0.135305 0.673444 0.173 Uiso 1 1 calc R U . . .
H47C H 0.188535 0.157061 0.692351 0.173 Uiso 1 1 calc R U . . .
C48 C 0.1682(8) 0.2823(9) 0.6605(2) 0.090(4) Uani 1 1 d . . . . .
H48A H 0.178415 0.302016 0.677075 0.135 Uiso 1 1 calc R U . . .
H48B H 0.104706 0.277435 0.656637 0.135 Uiso 1 1 calc R U . . .
H48C H 0.193728 0.322724 0.649496 0.135 Uiso 1 1 calc R U . . .
C49 C 0.8686(7) 0.1604(7) 0.7014(2) 0.069(3) Uani 1 1 d . . . . .
C50 C 0.9141(8) 0.0807(9) 0.6914(3) 0.109(5) Uani 1 1 d . . . . .
H50A H 0.882838 0.030007 0.696315 0.164 Uiso 1 1 calc R U . . .
H50B H 0.975470 0.078366 0.697809 0.164 Uiso 1 1 calc R U . . .
H50C H 0.912720 0.083654 0.673820 0.164 Uiso 1 1 calc R U . . .
C51 C 0.9189(9) 0.2339(9) 0.6916(3) 0.111(5) Uani 1 1 d . . . . .
H51A H 0.912519 0.233465 0.673950 0.167 Uiso 1 1 calc R U . . .
H51B H 0.981378 0.229032 0.696714 0.167 Uiso 1 1 calc R U . . .
H51C H 0.895263 0.286885 0.697618 0.167 Uiso 1 1 calc R U . . .
C52 C 0.8847(10) 0.1582(14) 0.7286(3) 0.142(7) Uani 1 1 d . . . . .
H52A H 0.857046 0.207523 0.735682 0.213 Uiso 1 1 calc R U . . .
H52B H 0.948288 0.159159 0.732703 0.213 Uiso 1 1 calc R U . . .
H52C H 0.859193 0.106552 0.734968 0.213 Uiso 1 1 calc R U . . .
C53 C 0.6810(6) 0.4003(6) 0.73159(16) 0.056(2) Uani 1 1 d . . . . .
H53A H 0.675033 0.451951 0.741043 0.084 Uiso 1 1 calc R U . . .
H53B H 0.725703 0.408773 0.719798 0.084 Uiso 1 1 calc R U . . .
H53C H 0.698894 0.353596 0.742328 0.084 Uiso 1 1 calc R U . . .
C54 C 0.3698(6) 0.4273(6) 0.70530(17) 0.058(2) Uani 1 1 d . . . . .
H54A H 0.367887 0.480864 0.714042 0.087 Uiso 1 1 calc R U . . .
H54B H 0.327582 0.387683 0.711776 0.087 Uiso 1 1 calc R U . . .
H54C H 0.354420 0.437087 0.688209 0.087 Uiso 1 1 calc R U . . .
C55 C 0.4312(6) 0.1877(6) 0.57640(15) 0.052(2) Uani 1 1 d . . . . .
C56 C 0.3712(6) 0.2994(6) 0.59436(15) 0.051(2) Uani 1 1 d . . . . .
C57 C 0.3135(6) 0.3655(7) 0.60178(16) 0.061(3) Uani 1 1 d . . . . .
C58 C 0.2220(7) 0.3706(8) 0.59514(18) 0.071(3) Uani 1 1 d . . . . .
H58 H 0.195818 0.327655 0.585223 0.086 Uiso 1 1 calc R U . . .
C59 C 0.1694(7) 0.4365(9) 0.6027(2) 0.078(3) Uani 1 1 d . . . . .
C60 C 0.2100(8) 0.4995(8) 0.6162(2) 0.081(4) Uani 1 1 d . . . . .
H60 H 0.175355 0.545763 0.621071 0.097 Uiso 1 1 calc R U . . .
C61 C 0.3007(7) 0.4986(7) 0.62331(18) 0.068(3) Uani 1 1 d . . . . .
C62 C 0.3396(8) 0.5644(7) 0.63706(19) 0.077(3) Uani 1 1 d D . . . .
H62 H 0.304313 0.610507 0.641697 0.093 Uiso 1 1 calc R U . . .
C63 C 0.4266(8) 0.5630(6) 0.64381(18) 0.070(3) Uani 1 1 d D . . . .
H63 H 0.450995 0.608297 0.653186 0.085 Uiso 1 1 calc R U . . .
C64 C 0.4826(7) 0.4959(6) 0.63730(15) 0.056(2) Uani 1 1 d . . . . .
C65 C 0.5738(6) 0.4960(5) 0.64366(16) 0.053(2) Uani 1 1 d . . . . .
H65 H 0.598513 0.542121 0.652625 0.064 Uiso 1 1 calc R U . . .
C66 C 0.6292(7) 0.4298(6) 0.63709(15) 0.057(2) Uani 1 1 d . . . . .
C67 C 0.5903(6) 0.3650(5) 0.62356(15) 0.0510(19) Uani 1 1 d . . . . .
H67 H 0.627034 0.319885 0.618954 0.061 Uiso 1 1 calc R U . . .
C68 C 0.4996(5) 0.3613(5) 0.61614(14) 0.0453(17) Uani 1 1 d . . . . .
C69 C 0.4595(6) 0.2979(5) 0.60123(15) 0.0491(19) Uani 1 1 d . . . . .
C70 C 0.3525(6) 0.4297(6) 0.61618(16) 0.055(2) Uani 1 1 d . . . . .
C71 C 0.4437(6) 0.4281(6) 0.62323(15) 0.053(2) Uani 1 1 d . . . . .
C72 C 0.4957(8) 0.6109(6) 0.70918(17) 0.069(3) Uani 1 1 d . . . . .
H72 H 0.482568 0.576833 0.694308 0.083 Uiso 1 1 calc R U . . .
C73 C 0.5823(7) 0.6118(6) 0.71679(16) 0.058(2) Uani 1 1 d . . . . .
H73 H 0.620706 0.577893 0.706413 0.070 Uiso 1 1 calc R U . . .
C74 C 0.6305(9) 0.6811(7) 0.7302(2) 0.088(4) Uani 1 1 d . . . . .
H74A H 0.641309 0.727682 0.718935 0.105 Uiso 1 1 calc R U . . .
H74B H 0.688588 0.659436 0.736409 0.105 Uiso 1 1 calc R U . . .
C75 C 0.5823(10) 0.7156(7) 0.7510(2) 0.097(4) Uani 1 1 d . . . . .
H75A H 0.626195 0.738815 0.762990 0.117 Uiso 1 1 calc R U . . .
H75B H 0.544603 0.762958 0.745016 0.117 Uiso 1 1 calc R U . . .
C76 C 0.5263(8) 0.6541(6) 0.76319(19) 0.070(3) Uani 1 1 d . . . . .
H76 H 0.542657 0.645942 0.780671 0.084 Uiso 1 1 calc R U . . .
C77 C 0.4391(7) 0.6408(6) 0.7570(2) 0.070(3) Uani 1 1 d . . . . .
H77 H 0.403588 0.624633 0.770833 0.084 Uiso 1 1 calc R U . . .
C78 C 0.3833(13) 0.6792(9) 0.7356(3) 0.131(7) Uani 1 1 d . . . . .
H78A H 0.329044 0.645164 0.732818 0.157 Uiso 1 1 calc R U . . .
H78B H 0.365388 0.737029 0.739926 0.157 Uiso 1 1 calc R U . . .
C79 C 0.4301(10) 0.6829(8) 0.7128(2) 0.096(4) Uani 1 1 d . . . . .
H79A H 0.462263 0.737197 0.712373 0.115 Uiso 1 1 calc R U . . .
H79B H 0.385568 0.682693 0.699174 0.115 Uiso 1 1 calc R U . . .
C80 C 0.0712(8) 0.4365(9) 0.5964(2) 0.096(4) Uani 1 1 d D . . . .
C81 C 0.0532(9) 0.4254(11) 0.5693(3) 0.117(5) Uani 1 1 d . . . . .
H81A H 0.104622 0.444229 0.560834 0.175 Uiso 1 1 calc R U . . .
H81B H 0.001656 0.459109 0.563907 0.175 Uiso 1 1 calc R U . . .
H81C H 0.041684 0.365723 0.565654 0.175 Uiso 1 1 calc R U . . .
C82 C 0.0251(9) 0.3649(12) 0.6084(3) 0.133(7) Uani 1 1 d . U . . .
H82A H 0.058219 0.312531 0.606478 0.199 Uiso 1 1 calc R U . . .
H82B H -0.034605 0.358418 0.601058 0.199 Uiso 1 1 calc R U . . .
H82C H 0.021732 0.377393 0.625588 0.199 Uiso 1 1 calc R U . . .
C83 C 0.0272(10) 0.5178(11) 0.6038(3) 0.138(7) Uani 1 1 d D U . . .
H83A H 0.032835 0.523506 0.621303 0.207 Uiso 1 1 calc R U . . .
H83B H -0.035386 0.516461 0.598454 0.207 Uiso 1 1 calc R U . . .
H83C H 0.055699 0.565940 0.596328 0.207 Uiso 1 1 calc R U . . .
C84 C 0.7256(6) 0.4341(6) 0.64361(16) 0.057(2) Uani 1 1 d . . . . .
C85 C 0.7729(7) 0.3519(7) 0.6391(2) 0.080(3) Uani 1 1 d . . . . .
H85A H 0.744207 0.305898 0.647463 0.119 Uiso 1 1 calc R U . . .
H85B H 0.834545 0.356497 0.645186 0.119 Uiso 1 1 calc R U . . .
H85C H 0.770698 0.340266 0.621826 0.119 Uiso 1 1 calc R U . . .
C86 C 0.7674(8) 0.5042(8) 0.6284(2) 0.083(3) Uani 1 1 d . . . . .
H86A H 0.764471 0.487441 0.611480 0.124 Uiso 1 1 calc R U . . .
H86B H 0.829121 0.512215 0.634034 0.124 Uiso 1 1 calc R U . . .
H86C H 0.734994 0.557078 0.630241 0.124 Uiso 1 1 calc R U . . .
C87 C 0.7401(9) 0.4552(9) 0.67046(19) 0.090(4) Uani 1 1 d . . . . .
H87A H 0.725404 0.514554 0.673106 0.135 Uiso 1 1 calc R U . . .
H87B H 0.801964 0.445202 0.675601 0.135 Uiso 1 1 calc R U . . .
H87C H 0.702196 0.419167 0.679803 0.135 Uiso 1 1 calc R U . . .
C88 C 0.5849(6) 0.1977(6) 0.59272(18) 0.059(2) Uani 1 1 d . . . . .
H88A H 0.599770 0.183883 0.609613 0.088 Uiso 1 1 calc R U . . .
H88B H 0.624384 0.242231 0.587507 0.088 Uiso 1 1 calc R U . . .
H88C H 0.591798 0.147295 0.582802 0.088 Uiso 1 1 calc R U . . .
C89 C 0.2724(6) 0.2034(8) 0.56771(19) 0.076(3) Uani 1 1 d . . . . .
H89A H 0.279412 0.147764 0.560393 0.114 Uiso 1 1 calc R U . . .
H89B H 0.254030 0.244360 0.555214 0.114 Uiso 1 1 calc R U . . .
H89C H 0.227411 0.200364 0.579640 0.114 Uiso 1 1 calc R U . . .
C90 C 0.4664(6) 0.1535(6) 0.52575(15) 0.052(2) Uani 1 1 d . . . . .
C91 C 0.5271(8) 0.2312(6) 0.49745(18) 0.068(3) Uani 1 1 d . . . . .
C92 C 0.5871(10) 0.2773(7) 0.4830(2) 0.088(4) Uani 1 1 d D . . . .
C93 C 0.6781(9) 0.2771(8) 0.4874(2) 0.097(4) Uani 1 1 d D U . . .
H93 H 0.703929 0.247804 0.500881 0.116 Uiso 1 1 calc R U . . .
C94 C 0.7326(13) 0.3212(11) 0.4714(3) 0.125(6) Uani 1 1 d D . . . .
C95 C 0.6933(15) 0.3638(11) 0.4524(3) 0.128(7) Uani 1 1 d . . . . .
H95 H 0.729902 0.392096 0.441699 0.154 Uiso 1 1 calc R U . . .
C96 C 0.6057(13) 0.3678(8) 0.4481(2) 0.101(5) Uani 1 1 d . . . . .
C97 C 0.5612(11) 0.4166(7) 0.42871(19) 0.085(4) Uani 1 1 d . U . . .
H97 H 0.596030 0.450934 0.418975 0.102 Uiso 1 1 calc R U . . .
C98 C 0.4739(11) 0.4152(7) 0.4240(2) 0.089(4) Uani 1 1 d . U . . .
H98 H 0.449326 0.447267 0.410848 0.107 Uiso 1 1 calc R U . . .
C99 C 0.4172(10) 0.3674(8) 0.43801(19) 0.088(4) Uani 1 1 d D U . . .
C100 C 0.3280(10) 0.3600(8) 0.4326(2) 0.097(4) Uani 1 1 d D U . . .
H100 H 0.303708 0.390571 0.419153 0.117 Uiso 1 1 calc R U . . .
C101 C 0.2717(11) 0.3119(10) 0.4452(2) 0.109(5) Uani 1 1 d . . . . .
C102 C 0.3064(11) 0.2666(9) 0.4649(2) 0.095(4) Uani 1 1 d . . . . .
H102 H 0.269051 0.232003 0.473885 0.114 Uiso 1 1 calc R U . . .
C103 C 0.3969(9) 0.2721(7) 0.47158(19) 0.076(3) Uani 1 1 d D . . . .
C104 C 0.4388(9) 0.2275(6) 0.49201(17) 0.071(3) Uani 1 1 d . . . . .
C105 C 0.5445(9) 0.3227(7) 0.46290(19) 0.081(4) Uani 1 1 d D . . . .
C106 C 0.4522(10) 0.3201(7) 0.45792(18) 0.091(4) Uani 1 1 d D U . . .
C107 C 0.8323(15) 0.3090(17) 0.4761(6) 0.210(10) Uani 1 1 d D U . . .
C108 C 0.867(2) 0.2198(18) 0.4750(6) 0.272(14) Uani 1 1 d D U . . .
H10A H 0.928288 0.220905 0.470230 0.408 Uiso 1 1 calc R U . . .
H10B H 0.830911 0.187298 0.463205 0.408 Uiso 1 1 calc R U . . .
H10C H 0.864899 0.193294 0.490860 0.408 Uiso 1 1 calc R U . . .
C109 C 0.886(2) 0.361(2) 0.4624(7) 0.284(15) Uani 1 1 d . U . . .
H10D H 0.869941 0.420499 0.464849 0.426 Uiso 1 1 calc R U . . .
H10E H 0.875969 0.347048 0.445283 0.426 Uiso 1 1 calc R U . . .
H10F H 0.947739 0.352422 0.467364 0.426 Uiso 1 1 calc R U . . .
C110 C 0.865(2) 0.342(2) 0.5022(7) 0.299(16) Uani 1 1 d D U . . .
H11A H 0.873409 0.294381 0.513170 0.449 Uiso 1 1 calc R U . . .
H11B H 0.820696 0.380688 0.508260 0.449 Uiso 1 1 calc R U . . .
H11C H 0.920952 0.372602 0.501118 0.449 Uiso 1 1 calc R U . . .
C111 C 0.1770(13) 0.3087(11) 0.4387(3) 0.136(6) Uani 1 1 d D U . . .
C112 C 0.1230(11) 0.2439(13) 0.4527(4) 0.158(8) Uani 1 1 d D U . . .
H11D H 0.144419 0.186736 0.449632 0.237 Uiso 1 1 calc R U . . .
H11E H 0.060600 0.247995 0.447394 0.237 Uiso 1 1 calc R U . . .
H11F H 0.129885 0.255870 0.469986 0.237 Uiso 1 1 calc R U . . .
C113 C 0.1381(18) 0.3989(15) 0.4431(5) 0.226(13) Uani 1 1 d D U . . .
H11G H 0.143822 0.412243 0.460303 0.338 Uiso 1 1 calc R U . . .
H11H H 0.075682 0.399965 0.437625 0.338 Uiso 1 1 calc R U . . .
H11I H 0.170461 0.440819 0.434119 0.338 Uiso 1 1 calc R U . . .
C114 C 0.1553(16) 0.290(2) 0.4123(3) 0.221(12) Uani 1 1 d D U . . .
H11J H 0.091189 0.288694 0.409176 0.331 Uiso 1 1 calc R U . . .
H11K H 0.180648 0.333980 0.402387 0.331 Uiso 1 1 calc R U . . .
H11L H 0.180150 0.235016 0.408154 0.331 Uiso 1 1 calc R U . . .
C115 C 0.3094(7) 0.1513(8) 0.50989(17) 0.071(3) Uani 1 1 d . . . . .
H11M H 0.303508 0.112448 0.523393 0.107 Uiso 1 1 calc R U . . .
H11N H 0.291515 0.122584 0.494816 0.107 Uiso 1 1 calc R U . . .
H11O H 0.271736 0.200693 0.511925 0.107 Uiso 1 1 calc R U . . .
C116 C 0.6267(7) 0.1658(8) 0.5306(2) 0.079(3) Uani 1 1 d . . . . .
H11P H 0.619128 0.122673 0.542926 0.119 Uiso 1 1 calc R U . . .
H11Q H 0.650246 0.217467 0.538207 0.119 Uiso 1 1 calc R U . . .
H11R H 0.667773 0.145172 0.518979 0.119 Uiso 1 1 calc R U . . .
C117 C 0.4738(8) 0.0087(7) 0.58842(17) 0.069(3) Uani 1 1 d . . . . .
H117 H 0.484153 0.045382 0.602914 0.083 Uiso 1 1 calc R U . . .
C118 C 0.3859(8) -0.0015(8) 0.58197(17) 0.075(3) Uani 1 1 d . . . . .
H118 H 0.344719 0.027738 0.592633 0.090 Uiso 1 1 calc R U . . .
C119 C 0.3484(9) -0.0810(8) 0.5694(2) 0.088(4) Uani 1 1 d . . . . .
H11S H 0.386385 -0.129710 0.574136 0.105 Uiso 1 1 calc R U . . .
H11T H 0.288959 -0.092180 0.575163 0.105 Uiso 1 1 calc R U . . .
C120 C 0.3419(8) -0.0743(8) 0.5423(2) 0.078(3) Uani 1 1 d . . . . .
H12A H 0.337401 -0.131774 0.535370 0.093 Uiso 1 1 calc R U . . .
H12B H 0.287189 -0.043523 0.537283 0.093 Uiso 1 1 calc R U . . .
C121 C 0.4192(7) -0.0297(6) 0.53211(18) 0.062(2) Uani 1 1 d . . . . .
H121 H 0.410117 -0.015079 0.514690 0.075 Uiso 1 1 calc R U . . .
C122 C 0.5061(8) -0.0342(6) 0.54008(18) 0.067(3) Uani 1 1 d . . . . .
H122 H 0.548334 -0.021839 0.527376 0.081 Uiso 1 1 calc R U . . .
C123 C 0.5424(9) -0.0923(7) 0.5595(2) 0.085(3) Uani 1 1 d . . . . .
H12C H 0.601779 -0.111656 0.555452 0.102 Uiso 1 1 calc R U . . .
H12D H 0.503991 -0.142618 0.560218 0.102 Uiso 1 1 calc R U . . .
C124 C 0.5490(10) -0.0492(8) 0.5845(2) 0.096(4) Uani 1 1 d . . . . .
H12E H 0.551005 -0.093308 0.597149 0.115 Uiso 1 1 calc R U . . .
H12F H 0.604727 -0.016845 0.586215 0.115 Uiso 1 1 calc R U . . .
C125 C 0.0966(10) 0.5263(13) 0.6947(3) 0.130(6) Uani 1 1 d . . . . .
H125 H 0.102287 0.478578 0.706412 0.156 Uiso 1 1 calc R U . . .
Cl1 Cl 0.1862(4) 0.5288(4) 0.67819(10) 0.176(3) Uani 1 1 d . U . . .
Cl2 Cl 0.0028(4) 0.5096(5) 0.67495(12) 0.203(3) Uani 1 1 d . U . . .
Cl3 Cl 0.0812(5) 0.6189(6) 0.70988(13) 0.230(4) Uani 1 1 d . U . . .
C126 C 0.8491(11) 0.0379(12) 0.6090(3) 0.131(6) Uani 1 1 d D . . . .
H126 H 0.846457 0.036159 0.590996 0.158 Uiso 1 1 calc R U . . .
Cl4 Cl 0.9555(3) 0.0237(5) 0.62036(13) 0.199(3) Uani 1 1 d . U . . .
Cl5 Cl 0.8046(5) 0.1291(5) 0.61879(11) 0.216(4) Uani 1 1 d . U . . .
Cl6 Cl 0.7799(5) -0.0423(6) 0.62067(13) 0.202(3) Uani 1 1 d D U . . .
C127 C 0.9199(19) 0.4589(15) 0.7560(4) 0.186(9) Uani 1 1 d D U . . .
H127 H 0.984580 0.463913 0.760119 0.223 Uiso 1 1 calc R U . . .
Cl7 Cl 0.9096(5) 0.4461(7) 0.72638(16) 0.256(4) Uani 1 1 d . U . . .
Cl8 Cl 0.8842(6) 0.3718(9) 0.77159(15) 0.283(5) Uani 1 1 d D U . . .
Cl9 Cl 0.8760(7) 0.5578(9) 0.7602(2) 0.327(6) Uani 1 1 d . U . . .

loop_
_atom_site_aniso_label
_atom_site_aniso_U_11
_atom_site_aniso_U_22
_atom_site_aniso_U_33
_atom_site_aniso_U_23
_atom_site_aniso_U_13
_atom_site_aniso_U_12
Rh1 0.0645(4) 0.0378(3) 0.0425(3) -0.0020(2) 0.0134(3) -0.0043(3)
Rh2 0.0600(4) 0.0487(4) 0.0412(3) 0.0017(3) 0.0039(3) -0.0093(3)
B1 0.134(14) 0.150(15) 0.114(13) 0.011(12) 0.028(12) 0.021(13)
F1 0.182(11) 0.214(12) 0.269(13) 0.079(11) 0.074(10) 0.024(9)
F2 0.183(11) 0.297(17) 0.141(9) 0.014(10) -0.001(8) 0.070(12)
F3 0.187(11) 0.223(13) 0.301(15) -0.114(12) -0.004(11) -0.043(10)
F4 0.119(9) 0.205(13) 0.319(18) 0.065(13) 0.032(10) 0.009(9)
B2 0.065(10) 0.103(13) 0.060(11) 0.014(11) 0.010(9) -0.010(10)
F5 0.27(3) 0.22(2) 0.093(13) 0.006(14) 0.053(16) -0.03(2)
F6 0.085(11) 0.105(12) 0.21(2) 0.008(14) -0.060(13) 0.002(9)
F7 0.077(10) 0.145(17) 0.19(2) -0.057(16) 0.023(12) 0.004(11)
F8 0.162(19) 0.24(3) 0.22(3) 0.00(2) -0.003(18) -0.101(19)
B2' 0.086(14) 0.116(16) 0.082(15) 0.003(14) 0.015(12) -0.010(13)
F5' 0.19(3) 0.22(3) 0.116(18) 0.057(19) 0.049(16) -0.04(2)
F6' 0.091(15) 0.17(2) 0.16(2) -0.006(17) -0.059(15) -0.024(14)
F7' 0.098(15) 0.137(18) 0.15(2) 0.032(15) -0.017(13) -0.008(12)
F8' 0.16(2) 0.21(3) 0.16(2) -0.03(2) -0.08(2) 0.05(2)
N1 0.045(4) 0.044(4) 0.045(3) -0.002(3) 0.006(3) 0.000(3)
N2 0.043(4) 0.048(4) 0.041(3) -0.001(3) 0.005(3) -0.008(3)
N3 0.052(4) 0.038(3) 0.045(3) -0.009(3) 0.005(3) -0.008(3)
N4 0.058(4) 0.039(3) 0.043(3) 0.001(3) 0.000(3) 0.002(3)
N5 0.044(4) 0.047(4) 0.050(4) 0.000(3) -0.001(3) 0.007(3)
N6 0.040(4) 0.076(5) 0.052(4) 0.004(4) 0.010(3) 0.007(4)
N7 0.067(5) 0.062(5) 0.048(4) 0.006(3) 0.015(4) 0.009(4)
N8 0.077(6) 0.058(5) 0.063(5) 0.000(4) 0.022(4) -0.018(4)
C1 0.060(5) 0.044(4) 0.046(4) -0.002(4) 0.006(4) -0.005(4)
C2 0.045(4) 0.041(4) 0.045(4) -0.004(3) 0.012(3) -0.002(3)
C3 0.049(5) 0.047(4) 0.046(4) -0.006(3) 0.008(3) -0.005(4)
C4 0.052(5) 0.054(5) 0.051(5) 0.001(4) 0.009(4) -0.004(4)
C5 0.041(4) 0.056(5) 0.058(5) -0.009(4) 0.001(4) -0.002(4)
C6 0.064(6) 0.053(5) 0.043(4) 0.000(4) -0.004(4) 0.001(4)
C7 0.049(5) 0.042(4) 0.048(4) -0.002(3) 0.005(3) 0.000(3)
C8 0.059(5) 0.053(5) 0.049(5) 0.004(4) 0.001(4) -0.008(4)
C9 0.057(5) 0.059(5) 0.051(5) 0.009(4) 0.006(4) -0.011(4)
C10 0.047(5) 0.049(5) 0.050(4) 0.003(4) 0.009(4) -0.007(4)
C11 0.060(5) 0.052(5) 0.055(5) 0.005(4) 0.016(4) -0.003(4)
C12 0.043(4) 0.050(5) 0.061(5) 0.003(4) 0.007(4) 0.002(4)
C13 0.046(5) 0.050(5) 0.049(4) -0.004(4) 0.011(4) -0.001(4)
C14 0.045(4) 0.040(4) 0.050(4) -0.005(3) 0.011(3) 0.001(3)
C15 0.045(4) 0.043(4) 0.042(4) -0.002(3) 0.008(3) -0.003(3)
C16 0.048(4) 0.035(4) 0.048(4) -0.002(3) 0.014(3) 0.004(3)
C17 0.040(4) 0.040(4) 0.046(4) -0.001(3) 0.009(3) -0.004(3)
C18 0.047(5) 0.083(7) 0.068(6) 0.004(5) 0.002(4) -0.007(5)
C19 0.066(8) 0.151(14) 0.116(11) -0.033(10) 0.003(7) -0.015(8)
C20 0.043(7) 0.107(11) 0.25(2) 0.011(13) 0.023(9) 0.003(7)
C21 0.050(7) 0.212(17) 0.114(10) 0.063(11) -0.004(7) -0.015(9)
C22 0.045(5) 0.075(6) 0.069(6) 0.009(5) 0.012(4) 0.004(5)
C23 0.035(5) 0.113(10) 0.101(8) 0.022(7) 0.015(5) 0.000(5)
C24 0.047(6) 0.106(9) 0.115(10) 0.022(8) 0.009(6) 0.020(6)
C25 0.058(7) 0.096(9) 0.109(9) -0.020(7) 0.008(6) -0.017(6)
C26 0.052(5) 0.059(5) 0.057(5) 0.011(4) 0.002(4) 0.003(4)
C27 0.062(6) 0.068(6) 0.046(4) -0.001(4) 0.007(4) -0.031(5)
C28 0.043(4) 0.045(4) 0.041(4) 0.007(3) 0.006(3) -0.006(3)
C29 0.053(5) 0.043(4) 0.039(4) -0.003(3) 0.007(3) -0.007(4)
C30 0.054(5) 0.044(4) 0.038(4) 0.004(3) -0.002(3) -0.008(4)
C31 0.046(5) 0.054(5) 0.050(4) 0.002(4) 0.004(4) 0.002(4)
C32 0.059(5) 0.062(5) 0.042(4) 0.002(4) 0.000(4) -0.022(4)
C33 0.059(5) 0.061(6) 0.046(4) 0.000(4) 0.000(4) -0.021(4)
C34 0.074(6) 0.046(4) 0.034(4) -0.004(3) 0.013(4) -0.012(4)
C35 0.074(6) 0.046(5) 0.048(4) -0.010(4) 0.019(4) -0.015(4)
C36 0.081(7) 0.047(5) 0.052(5) -0.009(4) 0.023(5) -0.002(4)
C37 0.060(5) 0.044(4) 0.053(5) -0.002(4) 0.018(4) -0.012(4)
C38 0.064(6) 0.056(5) 0.064(6) -0.005(4) 0.022(5) 0.001(5)
C39 0.059(6) 0.059(6) 0.064(5) 0.002(4) 0.008(4) 0.000(4)
C40 0.049(5) 0.050(5) 0.053(5) -0.006(4) 0.004(4) -0.004(4)
C41 0.050(5) 0.043(4) 0.042(4) 0.001(3) 0.011(3) -0.003(4)
C42 0.054(5) 0.041(4) 0.038(4) -0.003(3) 0.006(3) -0.009(4)
C43 0.059(5) 0.042(4) 0.035(4) 0.002(3) 0.003(3) -0.011(4)
C44 0.054(5) 0.044(4) 0.037(4) 0.003(3) 0.010(3) -0.002(4)
C45 0.055(5) 0.069(6) 0.063(5) 0.011(5) -0.013(4) -0.013(5)
C46 0.099(9) 0.082(8) 0.096(9) -0.008(7) -0.036(7) -0.009(7)
C47 0.057(7) 0.134(12) 0.154(13) 0.073(10) -0.005(7) -0.013(7)
C48 0.068(7) 0.109(10) 0.091(8) 0.000(7) -0.016(6) -0.004(7)
C49 0.054(6) 0.079(7) 0.075(6) -0.010(5) 0.002(5) 0.006(5)
C50 0.064(8) 0.104(10) 0.158(14) -0.028(10) -0.002(8) 0.021(7)
C51 0.070(8) 0.096(10) 0.166(15) 0.007(10) -0.013(9) -0.011(7)
C52 0.095(11) 0.24(2) 0.092(10) -0.002(12) -0.010(8) 0.046(13)
C53 0.070(6) 0.048(5) 0.050(5) -0.008(4) -0.009(4) -0.008(4)
C54 0.061(6) 0.055(5) 0.057(5) -0.001(4) -0.007(4) 0.005(4)
C55 0.050(5) 0.060(5) 0.046(4) -0.001(4) 0.001(4) -0.005(4)
C56 0.044(5) 0.061(5) 0.050(4) 0.001(4) 0.012(4) -0.003(4)
C57 0.053(5) 0.079(7) 0.054(5) 0.019(5) 0.015(4) 0.025(5)
C58 0.062(6) 0.095(8) 0.059(5) 0.017(5) 0.012(5) 0.020(6)
C59 0.057(6) 0.106(9) 0.071(7) 0.027(6) 0.012(5) 0.034(6)
C60 0.073(7) 0.093(8) 0.079(7) 0.035(7) 0.028(6) 0.037(7)
C61 0.076(7) 0.071(6) 0.059(5) 0.013(5) 0.027(5) 0.021(5)
C62 0.098(9) 0.066(7) 0.072(7) 0.017(5) 0.037(6) 0.030(6)
C63 0.106(9) 0.051(5) 0.057(5) 0.003(4) 0.026(6) 0.016(5)
C64 0.077(6) 0.045(4) 0.049(5) 0.009(4) 0.019(4) 0.012(4)
C65 0.062(6) 0.042(4) 0.055(5) -0.004(4) 0.008(4) -0.002(4)
C66 0.075(6) 0.050(5) 0.047(4) 0.011(4) 0.007(4) -0.004(4)
C67 0.057(5) 0.044(4) 0.052(5) -0.004(4) 0.002(4) -0.001(4)
C68 0.044(4) 0.046(4) 0.046(4) 0.000(3) 0.002(3) -0.002(3)
C69 0.047(5) 0.049(5) 0.052(4) -0.003(4) 0.006(4) 0.002(4)
C70 0.059(5) 0.056(5) 0.053(5) 0.014(4) 0.018(4) 0.012(4)
C71 0.063(5) 0.051(5) 0.046(4) 0.010(4) 0.015(4) 0.009(4)
C72 0.113(9) 0.048(5) 0.049(5) 0.009(4) 0.019(5) -0.005(6)
C73 0.075(7) 0.049(5) 0.054(5) 0.006(4) 0.025(5) -0.008(5)
C74 0.127(11) 0.060(6) 0.078(7) 0.006(5) 0.023(7) -0.034(7)
C75 0.141(12) 0.057(6) 0.097(9) -0.024(6) 0.037(8) -0.042(7)
C76 0.101(9) 0.043(5) 0.068(6) -0.016(4) 0.029(6) -0.008(5)
C77 0.076(7) 0.052(5) 0.085(7) -0.017(5) 0.036(6) 0.006(5)
C78 0.196(18) 0.085(10) 0.114(11) -0.002(8) 0.023(12) 0.082(11)
C79 0.122(11) 0.074(8) 0.091(9) 0.028(7) 0.002(8) 0.017(8)
C80 0.065(7) 0.134(12) 0.088(8) 0.036(8) 0.007(6) 0.032(7)
C81 0.083(9) 0.152(15) 0.114(11) 0.027(11) -0.001(8) 0.026(9)
C82 0.072(8) 0.182(16) 0.145(13) 0.083(12) 0.024(8) 0.041(10)
C83 0.087(10) 0.187(17) 0.140(13) 0.016(12) 0.003(9) 0.071(11)
C84 0.058(5) 0.060(5) 0.052(5) -0.004(4) 0.005(4) -0.012(4)
C85 0.066(7) 0.079(7) 0.089(8) 0.002(6) -0.026(6) -0.005(6)
C86 0.079(8) 0.080(8) 0.090(8) 0.020(6) 0.010(6) -0.021(6)
C87 0.100(9) 0.111(10) 0.059(6) -0.015(6) 0.004(6) -0.034(8)
C88 0.048(5) 0.047(5) 0.080(6) -0.009(4) -0.004(4) 0.007(4)
C89 0.034(5) 0.126(10) 0.070(6) -0.019(6) 0.007(4) -0.007(5)
C90 0.059(5) 0.050(5) 0.047(4) -0.003(4) 0.000(4) -0.011(4)
C91 0.090(8) 0.052(5) 0.065(6) -0.006(4) 0.032(5) -0.019(5)
C92 0.149(12) 0.055(6) 0.066(7) -0.013(5) 0.047(7) -0.027(7)
C93 0.112(10) 0.078(8) 0.103(9) -0.009(7) 0.043(8) -0.026(7)
C94 0.143(15) 0.107(12) 0.131(14) -0.020(10) 0.068(12) -0.049(11)
C95 0.178(19) 0.097(11) 0.118(13) -0.019(9) 0.090(14) -0.060(12)
C96 0.172(15) 0.060(7) 0.076(8) -0.011(6) 0.064(9) -0.023(9)
C97 0.150(11) 0.059(6) 0.050(5) -0.005(5) 0.035(6) -0.032(7)
C98 0.148(11) 0.058(6) 0.063(6) -0.001(5) 0.028(7) -0.004(7)
C99 0.140(11) 0.074(7) 0.053(6) -0.004(5) 0.025(7) 0.002(7)
C100 0.147(11) 0.077(8) 0.070(7) 0.021(6) 0.027(8) 0.035(8)
C101 0.133(12) 0.125(12) 0.071(7) 0.028(8) 0.028(8) 0.066(10)
C102 0.127(12) 0.097(9) 0.065(7) 0.020(6) 0.032(7) 0.030(9)
C103 0.109(10) 0.061(6) 0.061(6) 0.000(5) 0.033(6) 0.001(6)
C104 0.121(10) 0.043(5) 0.051(5) 0.004(4) 0.025(6) 0.009(6)
C105 0.138(11) 0.052(6) 0.058(6) -0.009(5) 0.046(7) -0.012(7)
C106 0.166(12) 0.050(6) 0.062(6) -0.001(5) 0.048(7) 0.000(7)
C107 0.138(15) 0.21(2) 0.29(2) -0.06(2) 0.146(16) -0.070(15)
C108 0.22(2) 0.24(3) 0.36(3) -0.01(3) 0.07(2) 0.00(2)
C109 0.22(2) 0.30(3) 0.34(3) 0.07(2) 0.11(2) -0.01(2)
C110 0.24(3) 0.34(3) 0.32(3) -0.05(3) 0.04(2) -0.07(2)
C111 0.135(12) 0.153(13) 0.120(11) 0.058(10) 0.015(10) 0.042(11)
C112 0.106(12) 0.188(19) 0.178(17) 0.044(15) -0.007(12) -0.004(13)
C113 0.20(2) 0.21(2) 0.26(3) 0.01(2) 0.01(2) 0.09(2)
C114 0.166(19) 0.37(3) 0.126(16) -0.05(2) 0.006(14) -0.01(2)
C115 0.069(7) 0.092(8) 0.052(5) 0.008(5) 0.003(5) 0.013(6)
C116 0.054(6) 0.099(9) 0.087(7) -0.003(6) 0.013(5) -0.030(6)
C117 0.093(8) 0.065(6) 0.048(5) 0.013(4) -0.007(5) -0.013(6)
C118 0.080(7) 0.096(8) 0.051(5) 0.008(5) 0.020(5) -0.029(6)
C119 0.110(10) 0.073(7) 0.081(7) 0.009(6) 0.017(7) -0.041(7)
C120 0.089(8) 0.072(7) 0.072(7) -0.008(5) 0.011(6) -0.015(6)
C121 0.079(7) 0.051(5) 0.058(5) -0.005(4) 0.002(5) -0.010(5)
C122 0.091(8) 0.049(5) 0.064(6) -0.009(4) 0.010(5) -0.019(5)
C123 0.101(9) 0.055(6) 0.100(9) 0.005(6) 0.005(7) 0.003(6)
C124 0.120(11) 0.076(8) 0.087(8) 0.027(7) -0.039(8) -0.002(7)
C125 0.096(11) 0.196(19) 0.099(10) 0.003(12) 0.014(8) 0.055(12)
Cl1 0.146(4) 0.226(6) 0.164(4) 0.084(4) 0.071(3) 0.102(4)
Cl2 0.168(5) 0.256(8) 0.177(5) -0.029(5) -0.047(4) 0.034(5)
Cl3 0.168(6) 0.343(11) 0.176(6) -0.110(6) -0.026(4) 0.074(6)
C126 0.131(14) 0.163(17) 0.102(11) 0.018(11) 0.019(10) 0.040(13)
Cl4 0.096(3) 0.284(8) 0.219(6) -0.006(6) 0.017(4) 0.062(4)
Cl5 0.244(7) 0.258(8) 0.146(5) -0.012(5) 0.011(5) 0.137(7)
Cl6 0.165(5) 0.273(9) 0.171(5) 0.024(6) 0.035(4) 0.011(6)
C127 0.223(18) 0.207(17) 0.129(13) -0.061(13) 0.025(13) -0.017(15)
Cl7 0.185(7) 0.367(13) 0.216(8) -0.033(8) 0.007(6) -0.045(8)
Cl8 0.185(7) 0.485(17) 0.181(7) 0.024(9) 0.022(5) -0.015(9)
Cl9 0.240(10) 0.373(15) 0.372(14) -0.146(12) 0.056(10) -0.040(10)

loop_
_atom_type_symbol
_atom_type_description
_atom_type_scat_dispersion_real
_atom_type_scat_dispersion_imag
_atom_type_scat_source
C C 0.0137 0.0067 'International Tables Vol C Tables 4.2.6.8 and 6.1.1.4'
H H 0.0000 0.0000 'International Tables Vol C Tables 4.2.6.8 and 6.1.1.4'
N N 0.0241 0.0134 'International Tables Vol C Tables 4.2.6.8 and 6.1.1.4'
Rh Rh -0.0161 2.8414 'International Tables Vol C Tables 4.2.6.8 and 6.1.1.4'
Cl Cl 0.3281 0.5435 'International Tables Vol C Tables 4.2.6.8 and 6.1.1.4'
B B 0.0070 0.0029 'International Tables Vol C Tables 4.2.6.8 and 6.1.1.4'
F F 0.0583 0.0400 'International Tables Vol C Tables 4.2.6.8 and 6.1.1.4'

loop_
_geom_angle_atom_site_label_1
_geom_angle_atom_site_label_2
_geom_angle_atom_site_label_3
_geom_angle
_geom_angle_site_symmetry_1
_geom_angle_site_symmetry_3
_geom_angle_publ_flag
C28 Rh1 C1 91.9(3) . . ?
C28 Rh1 C77 154.4(4) . . ?
C1 Rh1 C77 91.6(4) . . ?
C28 Rh1 C73 92.5(3) . . ?
C1 Rh1 C73 153.7(4) . . ?
C77 Rh1 C73 95.5(4) . . ?
C28 Rh1 C72 90.4(3) . . ?
C1 Rh1 C72 169.6(4) . . ?
C77 Rh1 C72 82.0(4) . . ?
C73 Rh1 C72 36.1(4) . . ?
C28 Rh1 C76 168.9(4) . . ?
C1 Rh1 C76 90.6(4) . . ?
C77 Rh1 C76 36.2(4) . . ?
C73 Rh1 C76 80.5(4) . . ?
C72 Rh1 C76 89.0(4) . . ?
C90 Rh2 C55 91.1(3) . . ?
C90 Rh2 C117 161.0(4) . . ?
C55 Rh2 C117 89.1(4) . . ?
C90 Rh2 C118 162.2(4) . . ?
C55 Rh2 C118 92.7(4) . . ?
C117 Rh2 C118 36.6(4) . . ?
C90 Rh2 C121 89.6(3) . . ?
C55 Rh2 C121 162.1(4) . . ?
C117 Rh2 C121 96.0(4) . . ?
C118 Rh2 C121 81.6(4) . . ?
C90 Rh2 C122 93.6(4) . . ?
C55 Rh2 C122 161.5(4) . . ?
C117 Rh2 C122 80.7(4) . . ?
C118 Rh2 C122 88.3(4) . . ?
C121 Rh2 C122 36.0(4) . . ?
F4 B1 F3 116(2) . . ?
F4 B1 F1 111.0(17) . . ?
F3 B1 F1 109.3(19) . . ?
F4 B1 F2 119.8(19) . . ?
F3 B1 F2 96.1(16) . . ?
F1 B1 F2 102.6(17) . . ?
F8 B2 F7 115(3) . . ?
F8 B2 F5 113(3) . . ?
F7 B2 F5 112(3) . . ?
F8 B2 F6 108(2) . . ?
F7 B2 F6 108(2) . . ?
F5 B2 F6 101(3) . . ?
F6' B2' F8' 110(3) . . ?
F6' B2' F7' 122(3) . . ?
F8' B2' F7' 107(3) . . ?
F6' B2' F5' 109(3) . . ?
F8' B2' F5' 100(3) . . ?
F7' B2' F5' 106(2) . . ?
C1 N1 C15 110.7(7) . . ?
C1 N1 C26 123.1(7) . . ?
C15 N1 C26 126.2(7) . . ?
C1 N2 C2 110.0(7) . . ?
C1 N2 C27 121.5(7) . . ?
C2 N2 C27 127.5(7) . . ?
C28 N3 C42 109.4(7) . . ?
C28 N3 C53 121.8(7) . . ?
C42 N3 C53 128.8(7) . . ?
C28 N4 C29 108.5(7) . . ?
C28 N4 C54 123.4(7) . . ?
C29 N4 C54 128.0(7) . . ?
C55 N5 C69 110.7(7) . . ?
C55 N5 C88 123.3(7) . . ?
C69 N5 C88 126.0(7) . . ?
C55 N6 C56 110.0(7) . . ?
C55 N6 C89 122.2(8) . . ?
C56 N6 C89 127.9(8) . . ?
C90 N7 C104 108.4(9) . . ?
C90 N7 C115 123.5(8) . . ?
C104 N7 C115 128.1(9) . . ?
C90 N8 C91 109.6(9) . . ?
C90 N8 C116 123.0(8) . . ?
C91 N8 C116 127.4(9) . . ?
N1 C1 N2 106.2(7) . . ?
N1 C1 Rh1 127.5(6) . . ?
N2 C1 Rh1 126.3(6) . . ?
C15 C2 N2 106.4(7) . . ?
C15 C2 C3 123.6(7) . . ?
N2 C2 C3 130.0(7) . . ?
C4 C3 C16 119.3(8) . . ?
C4 C3 C2 125.8(7) . . ?
C16 C3 C2 114.8(7) . . ?
C5 C4 C3 122.6(8) . . ?
C5 C4 H4 118.7 . . ?
C3 C4 H4 118.7 . . ?
C6 C5 C4 116.8(8) . . ?
C6 C5 C18 120.7(8) . . ?
C4 C5 C18 122.4(8) . . ?
C5 C6 C7 122.3(8) . . ?
C5 C6 H6 118.8 . . ?
C7 C6 H6 118.8 . . ?
C6 C7 C16 121.3(8) . . ?
C6 C7 C8 120.3(8) . . ?
C16 C7 C8 118.4(8) . . ?
C9 C8 C7 121.4(8) . . ?
C9 C8 H8 119.3 . . ?
C7 C8 H8 119.3 . . ?
C8 C9 C10 121.3(8) . . ?
C8 C9 H9 119.4 . . ?
C10 C9 H9 119.4 . . ?
C11 C10 C17 118.5(8) . . ?
C11 C10 C9 121.8(8) . . ?
C17 C10 C9 119.7(8) . . ?
C12 C11 C10 123.5(8) . . ?
C12 C11 H11 118.2 . . ?
C10 C11 H11 118.2 . . ?
C11 C12 C13 116.8(8) . . ?
C11 C12 C22 123.5(8) . . ?
C13 C12 C22 119.7(8) . . ?
C14 C13 C12 122.5(8) . . ?
C14 C13 H13 118.7 . . ?
C12 C13 H13 118.7 . . ?
C13 C14 C17 120.1(7) . . ?
C13 C14 C15 126.0(8) . . ?
C17 C14 C15 113.9(7) . . ?
C2 C15 N1 106.7(7) . . ?
C2 C15 C14 122.8(7) . . ?
N1 C15 C14 130.5(7) . . ?
C7 C16 C3 117.6(8) . . ?
C7 C16 C17 121.2(7) . . ?
C3 C16 C17 121.1(7) . . ?
C10 C17 C14 118.5(7) . . ?
C10 C17 C16 118.0(7) . . ?
C14 C17 C16 123.6(7) . . ?
C20 C18 C5 112.7(9) . . ?
C20 C18 C21 109.4(12) . . ?
C5 C18 C21 115.2(9) . . ?
C20 C18 C19 105.6(12) . . ?
C5 C18 C19 109.6(9) . . ?
C21 C18 C19 103.6(11) . . ?
C18 C19 H19A 109.5 . . ?
C18 C19 H19B 109.5 . . ?
H19A C19 H19B 109.5 . . ?
C18 C19 H19C 109.5 . . ?
H19A C19 H19C 109.5 . . ?
H19B C19 H19C 109.5 . . ?
C18 C20 H20A 109.5 . . ?
C18 C20 H20B 109.5 . . ?
H20A C20 H20B 109.5 . . ?
C18 C20 H20C 109.5 . . ?
H20A C20 H20C 109.5 . . ?
H20B C20 H20C 109.5 . . ?
C18 C21 H21A 109.5 . . ?
C18 C21 H21B 109.5 . . ?
H21A C21 H21B 109.5 . . ?
C18 C21 H21C 109.5 . . ?
H21A C21 H21C 109.5 . . ?
H21B C21 H21C 109.5 . . ?
C24 C22 C12 110.8(9) . . ?
C24 C22 C23 108.3(9) . . ?
C12 C22 C23 112.4(8) . . ?
C24 C22 C25 108.1(10) . . ?
C12 C22 C25 108.7(8) . . ?
C23 C22 C25 108.5(10) . . ?
C22 C23 H23A 109.5 . . ?
C22 C23 H23B 109.5 . . ?
H23A C23 H23B 109.5 . . ?
C22 C23 H23C 109.5 . . ?
H23A C23 H23C 109.5 . . ?
H23B C23 H23C 109.5 . . ?
C22 C24 H24A 109.5 . . ?
C22 C24 H24B 109.5 . . ?
H24A C24 H24B 109.5 . . ?
C22 C24 H24C 109.5 . . ?
H24A C24 H24C 109.5 . . ?
H24B C24 H24C 109.5 . . ?
C22 C25 H25A 109.5 . . ?
C22 C25 H25B 109.5 . . ?
H25A C25 H25B 109.5 . . ?
C22 C25 H25C 109.5 . . ?
H25A C25 H25C 109.5 . . ?
H25B C25 H25C 109.5 . . ?
N1 C26 H26A 109.5 . . ?
N1 C26 H26B 109.5 . . ?
H26A C26 H26B 109.5 . . ?
N1 C26 H26C 109.5 . . ?
H26A C26 H26C 109.5 . . ?
H26B C26 H26C 109.5 . . ?
N2 C27 H27A 109.5 . . ?
N2 C27 H27B 109.5 . . ?
H27A C27 H27B 109.5 . . ?
N2 C27 H27C 109.5 . . ?
H27A C27 H27C 109.5 . . ?
H27B C27 H27C 109.5 . . ?
N3 C28 N4 106.8(7) . . ?
N3 C28 Rh1 128.7(6) . . ?
N4 C28 Rh1 124.4(6) . . ?
C42 C29 N4 108.4(7) . . ?
C42 C29 C30 122.6(8) . . ?
N4 C29 C30 128.9(8) . . ?
C31 C30 C43 119.6(8) . . ?
C31 C30 C29 125.6(8) . . ?
C43 C30 C29 114.7(7) . . ?
C30 C31 C32 122.0(8) . . ?
C30 C31 H31 119.0 . . ?
C32 C31 H31 119.0 . . ?
C33 C32 C31 120.4(9) . . ?
C33 C32 C45 119.7(8) . . ?
C31 C32 C45 119.8(9) . . ?
C32 C33 C34 120.3(8) . . ?
C32 C33 H33 119.9 . . ?
C34 C33 H33 119.9 . . ?
C33 C34 C43 121.1(8) . . ?
C33 C34 C35 122.1(8) . . ?
C43 C34 C35 116.8(8) . . ?
C36 C35 C34 122.4(8) . . ?
C36 C35 H35 118.8 . . ?
C34 C35 H35 118.8 . . ?
C35 C36 C37 121.2(8) . . ?
C35 C36 H36 119.4 . . ?
C37 C36 H36 119.4 . . ?
C38 C37 C36 121.3(9) . . ?
C38 C37 C44 119.9(8) . . ?
C36 C37 C44 118.8(8) . . ?
C37 C38 C39 122.9(9) . . ?
C37 C38 H38 118.5 . . ?
C39 C38 H38 118.5 . . ?
C38 C39 C40 116.8(9) . . ?
C38 C39 C49 124.1(9) . . ?
C40 C39 C49 119.1(9) . . ?
C41 C40 C39 122.6(8) . . ?
C41 C40 H40 118.7 . . ?
C39 C40 H40 118.7 . . ?
C40 C41 C44 119.4(8) . . ?
C40 C41 C42 125.6(8) . . ?
C44 C41 C42 115.0(7) . . ?
C29 C42 N3 106.8(7) . . ?
C29 C42 C41 123.5(7) . . ?
N3 C42 C41 129.7(8) . . ?
C30 C43 C44 122.2(7) . . ?
C30 C43 C34 116.7(8) . . ?
C44 C43 C34 121.0(8) . . ?
C41 C44 C43 121.9(7) . . ?
C41 C44 C37 118.3(8) . . ?
C43 C44 C37 119.7(8) . . ?
C47 C45 C32 109.0(8) . . ?
C47 C45 C46 111.7(10) . . ?
C32 C45 C46 110.3(9) . . ?
C47 C45 C48 106.3(10) . . ?
C32 C45 C48 114.2(8) . . ?
C46 C45 C48 105.3(9) . . ?
C45 C46 H46A 109.5 . . ?
C45 C46 H46B 109.5 . . ?
H46A C46 H46B 109.5 . . ?
C45 C46 H46C 109.5 . . ?
H46A C46 H46C 109.5 . . ?
H46B C46 H46C 109.5 . . ?
C45 C47 H47A 109.5 . . ?
C45 C47 H47B 109.5 . . ?
H47A C47 H47B 109.5 . . ?
C45 C47 H47C 109.5 . . ?
H47A C47 H47C 109.5 . . ?
H47B C47 H47C 109.5 . . ?
C45 C48 H48A 109.5 . . ?
C45 C48 H48B 109.5 . . ?
H48A C48 H48B 109.5 . . ?
C45 C48 H48C 109.5 . . ?
H48A C48 H48C 109.5 . . ?
H48B C48 H48C 109.5 . . ?
C51 C49 C39 110.3(10) . . ?
C51 C49 C52 108.8(13) . . ?
C39 C49 C52 112.8(10) . . ?
C51 C49 C50 104.6(10) . . ?
C39 C49 C50 113.3(9) . . ?
C52 C49 C50 106.7(12) . . ?
C49 C50 H50A 109.5 . . ?
C49 C50 H50B 109.5 . . ?
H50A C50 H50B 109.5 . . ?
C49 C50 H50C 109.5 . . ?
H50A C50 H50C 109.5 . . ?
H50B C50 H50C 109.5 . . ?
C49 C51 H51A 109.5 . . ?
C49 C51 H51B 109.5 . . ?
H51A C51 H51B 109.5 . . ?
C49 C51 H51C 109.5 . . ?
H51A C51 H51C 109.5 . . ?
H51B C51 H51C 109.5 . . ?
C49 C52 H52A 109.5 . . ?
C49 C52 H52B 109.5 . . ?
H52A C52 H52B 109.5 . . ?
C49 C52 H52C 109.5 . . ?
H52A C52 H52C 109.5 . . ?
H52B C52 H52C 109.5 . . ?
N3 C53 H53A 109.5 . . ?
N3 C53 H53B 109.5 . . ?
H53A C53 H53B 109.5 . . ?
N3 C53 H53C 109.5 . . ?
H53A C53 H53C 109.5 . . ?
H53B C53 H53C 109.5 . . ?
N4 C54 H54A 109.5 . . ?
N4 C54 H54B 109.5 . . ?
H54A C54 H54B 109.5 . . ?
N4 C54 H54C 109.5 . . ?
H54A C54 H54C 109.5 . . ?
H54B C54 H54C 109.5 . . ?
N5 C55 N6 106.7(8) . . ?
N5 C55 Rh2 126.5(6) . . ?
N6 C55 Rh2 126.8(6) . . ?
C69 C56 N6 106.7(7) . . ?
C69 C56 C57 122.2(9) . . ?
N6 C56 C57 131.1(8) . . ?
C70 C57 C58 118.9(9) . . ?
C70 C57 C56 116.5(8) . . ?
C58 C57 C56 124.6(10) . . ?
C59 C58 C57 122.2(12) . . ?
C59 C58 H58 118.9 . . ?
C57 C58 H58 118.9 . . ?
C60 C59 C58 117.5(11) . . ?
C60 C59 C80 122.3(11) . . ?
C58 C59 C80 120.3(13) . . ?
C59 C60 C61 123.1(11) . . ?
C59 C60 H60 118.4 . . ?
C61 C60 H60 118.4 . . ?
C62 C61 C60 121.3(10) . . ?
C62 C61 C70 120.2(10) . . ?
C60 C61 C70 118.6(11) . . ?
C63 C62 C61 120.9(10) . . ?
C63 C62 H62 119.5 . . ?
C61 C62 H62 119.5 . . ?
C62 C63 C64 122.0(10) . . ?
C62 C63 H63 119.0 . . ?
C64 C63 H63 119.0 . . ?
C65 C64 C63 121.9(9) . . ?
C65 C64 C71 120.4(8) . . ?
C63 C64 C71 117.7(10) . . ?
C66 C65 C64 121.8(8) . . ?
C66 C65 H65 119.1 . . ?
C64 C65 H65 119.1 . . ?
C67 C66 C65 116.9(9) . . ?
C67 C66 C84 123.3(9) . . ?
C65 C66 C84 119.8(9) . . ?
C66 C67 C68 124.5(8) . . ?
C66 C67 H67 117.7 . . ?
C68 C67 H67 117.7 . . ?
C67 C68 C69 125.3(8) . . ?
C67 C68 C71 118.2(8) . . ?
C69 C68 C71 116.4(8) . . ?
C56 C69 N5 105.9(7) . . ?
C56 C69 C68 122.1(8) . . ?
N5 C69 C68 132.0(8) . . ?
C57 C70 C61 119.7(9) . . ?
C57 C70 C71 121.3(8) . . ?
C61 C70 C71 119.0(10) . . ?
C70 C71 C68 121.6(8) . . ?
C70 C71 C64 120.3(8) . . ?
C68 C71 C64 118.1(8) . . ?
C73 C72 C79 125.1(11) . . ?
C73 C72 Rh1 71.4(6) . . ?
C79 C72 Rh1 109.7(7) . . ?
C73 C72 H72 114.2 . . ?
C79 C72 H72 114.2 . . ?
Rh1 C72 H72 114.2 . . ?
C72 C73 C74 127.0(10) . . ?
C72 C73 Rh1 72.5(5) . . ?
C74 C73 Rh1 108.8(6) . . ?
C72 C73 H73 113.5 . . ?
C74 C73 H73 113.5 . . ?
Rh1 C73 H73 113.5 . . ?
C73 C74 C75 113.9(10) . . ?
C73 C74 H74A 108.8 . . ?
C75 C74 H74A 108.8 . . ?
C73 C74 H74B 108.8 . . ?
C75 C74 H74B 108.8 . . ?
H74A C74 H74B 107.7 . . ?
C76 C75 C74 115.5(9) . . ?
C76 C75 H75A 108.4 . . ?
C74 C75 H75A 108.4 . . ?
C76 C75 H75B 108.4 . . ?
C74 C75 H75B 108.4 . . ?
H75A C75 H75B 107.5 . . ?
C77 C76 C75 123.8(12) . . ?
C77 C76 Rh1 70.8(6) . . ?
C75 C76 Rh1 110.9(7) . . ?
C77 C76 H76 114.4 . . ?
C75 C76 H76 114.4 . . ?
Rh1 C76 H76 114.4 . . ?
C76 C77 C78 128.1(12) . . ?
C76 C77 Rh1 73.0(6) . . ?
C78 C77 Rh1 106.3(7) . . ?
C76 C77 H77 113.5 . . ?
C78 C77 H77 113.5 . . ?
Rh1 C77 H77 113.5 . . ?
C79 C78 C77 113.8(12) . . ?
C79 C78 H78A 108.8 . . ?
C77 C78 H78A 108.8 . . ?
C79 C78 H78B 108.8 . . ?
C77 C78 H78B 108.8 . . ?
H78A C78 H78B 107.7 . . ?
C78 C79 C72 115.3(9) . . ?
C78 C79 H79A 108.5 . . ?
C72 C79 H79A 108.4 . . ?
C78 C79 H79B 108.5 . . ?
C72 C79 H79B 108.5 . . ?
H79A C79 H79B 107.5 . . ?
C82 C80 C59 111.8(10) . . ?
C82 C80 C83 107.1(12) . . ?
C59 C80 C83 112.3(13) . . ?
C82 C80 C81 106.9(14) . . ?
C59 C80 C81 110.5(10) . . ?
C83 C80 C81 108.0(11) . . ?
C80 C81 H81A 109.5 . . ?
C80 C81 H81B 109.5 . . ?
H81A C81 H81B 109.5 . . ?
C80 C81 H81C 109.5 . . ?
H81A C81 H81C 109.5 . . ?
H81B C81 H81C 109.5 . . ?
C80 C82 H82A 109.5 . . ?
C80 C82 H82B 109.5 . . ?
H82A C82 H82B 109.5 . . ?
C80 C82 H82C 109.5 . . ?
H82A C82 H82C 109.5 . . ?
H82B C82 H82C 109.5 . . ?
C80 C83 H83A 109.5 . . ?
C80 C83 H83B 109.5 . . ?
H83A C83 H83B 109.5 . . ?
C80 C83 H83C 109.5 . . ?
H83A C83 H83C 109.5 . . ?
H83B C83 H83C 109.5 . . ?
C66 C84 C85 113.0(8) . . ?
C66 C84 C87 109.5(8) . . ?
C85 C84 C87 107.7(9) . . ?
C66 C84 C86 109.0(8) . . ?
C85 C84 C86 108.2(9) . . ?
C87 C84 C86 109.5(9) . . ?
C84 C85 H85A 109.5 . . ?
C84 C85 H85B 109.5 . . ?
H85A C85 H85B 109.5 . . ?
C84 C85 H85C 109.5 . . ?
H85A C85 H85C 109.5 . . ?
H85B C85 H85C 109.5 . . ?
C84 C86 H86A 109.5 . . ?
C84 C86 H86B 109.5 . . ?
H86A C86 H86B 109.5 . . ?
C84 C86 H86C 109.5 . . ?
H86A C86 H86C 109.5 . . ?
H86B C86 H86C 109.5 . . ?
C84 C87 H87A 109.5 . . ?
C84 C87 H87B 109.5 . . ?
H87A C87 H87B 109.5 . . ?
C84 C87 H87C 109.5 . . ?
H87A C87 H87C 109.5 . . ?
H87B C87 H87C 109.5 . . ?
N5 C88 H88A 109.5 . . ?
N5 C88 H88B 109.5 . . ?
H88A C88 H88B 109.5 . . ?
N5 C88 H88C 109.5 . . ?
H88A C88 H88C 109.5 . . ?
H88B C88 H88C 109.5 . . ?
N6 C89 H89A 109.5 . . ?
N6 C89 H89B 109.5 . . ?
H89A C89 H89B 109.5 . . ?
N6 C89 H89C 109.5 . . ?
H89A C89 H89C 109.5 . . ?
H89B C89 H89C 109.5 . . ?
N8 C90 N7 107.3(8) . . ?
N8 C90 Rh2 127.6(7) . . ?
N7 C90 Rh2 125.1(6) . . ?
C104 C91 N8 106.5(8) . . ?
C104 C91 C92 122.8(11) . . ?
N8 C91 C92 130.7(12) . . ?
C93 C92 C91 123.5(12) . . ?
C93 C92 C105 122.3(11) . . ?
C91 C92 C105 114.2(12) . . ?
C92 C93 C94 119.5(15) . . ?
C92 C93 H93 120.2 . . ?
C94 C93 H93 120.2 . . ?
C95 C94 C93 118.7(17) . . ?
C95 C94 C107 125.5(17) . . ?
C93 C94 C107 115.5(19) . . ?
C96 C95 C94 123.4(14) . . ?
C96 C95 H95 118.3 . . ?
C94 C95 H95 118.3 . . ?
C95 C96 C105 122.1(15) . . ?
C95 C96 C97 124.8(14) . . ?
C105 C96 C97 113.0(15) . . ?
C98 C97 C96 123.4(12) . . ?
C98 C97 H97 118.3 . . ?
C96 C97 H97 118.3 . . ?
C97 C98 C99 121.8(13) . . ?
C97 C98 H98 119.1 . . ?
C99 C98 H98 119.1 . . ?
C100 C99 C98 123.1(12) . . ?
C100 C99 C106 116.6(12) . . ?
C98 C99 C106 120.2(13) . . ?
C101 C100 C99 124.8(12) . . ?
C101 C100 H100 117.6 . . ?
C99 C100 H100 117.6 . . ?
C100 C101 C102 118.2(16) . . ?
C100 C101 C111 121.7(12) . . ?
C102 C101 C111 120.1(15) . . ?
C101 C102 C103 119.9(14) . . ?
C101 C102 H102 120.0 . . ?
C103 C102 H102 120.0 . . ?
C106 C103 C102 120.0(12) . . ?
C106 C103 C104 116.2(12) . . ?
C102 C103 C104 123.7(10) . . ?
C91 C104 N7 108.1(9) . . ?
C91 C104 C103 122.5(10) . . ?
N7 C104 C103 129.4(12) . . ?
C106 C105 C92 122.2(10) . . ?
C106 C105 C96 123.9(13) . . ?
C92 C105 C96 113.9(13) . . ?
C103 C106 C105 122.0(11) . . ?
C103 C106 C99 120.4(13) . . ?
C105 C106 C99 117.6(11) . . ?
C109 C107 C108 108(2) . . ?
C109 C107 C94 115(3) . . ?
C108 C107 C94 117(2) . . ?
C109 C107 C110 98(3) . . ?
C108 C107 C110 105(3) . . ?
C94 C107 C110 112(2) . . ?
C107 C108 H10A 109.5 . . ?
C107 C108 H10B 109.5 . . ?
H10A C108 H10B 109.5 . . ?
C107 C108 H10C 109.5 . . ?
H10A C108 H10C 109.5 . . ?
H10B C108 H10C 109.5 . . ?
C107 C109 H10D 109.5 . . ?
C107 C109 H10E 109.5 . . ?
H10D C109 H10E 109.5 . . ?
C107 C109 H10F 109.5 . . ?
H10D C109 H10F 109.5 . . ?
H10E C109 H10F 109.5 . . ?
C107 C110 H11A 109.5 . . ?
C107 C110 H11B 109.5 . . ?
H11A C110 H11B 109.5 . . ?
C107 C110 H11C 109.5 . . ?
H11A C110 H11C 109.5 . . ?
H11B C110 H11C 109.5 . . ?
C101 C111 C114 113.8(15) . . ?
C101 C111 C112 116.0(13) . . ?
C114 C111 C112 105.4(19) . . ?
C101 C111 C113 107.6(17) . . ?
C114 C111 C113 105.3(18) . . ?
C112 C111 C113 108.1(18) . . ?
C111 C112 H11D 109.5 . . ?
C111 C112 H11E 109.5 . . ?
H11D C112 H11E 109.5 . . ?
C111 C112 H11F 109.5 . . ?
H11D C112 H11F 109.5 . . ?
H11E C112 H11F 109.5 . . ?
C111 C113 H11G 109.5 . . ?
C111 C113 H11H 109.5 . . ?
H11G C113 H11H 109.5 . . ?
C111 C113 H11I 109.5 . . ?
H11G C113 H11I 109.5 . . ?
H11H C113 H11I 109.5 . . ?
C111 C114 H11J 109.5 . . ?
C111 C114 H11K 109.5 . . ?
H11J C114 H11K 109.5 . . ?
C111 C114 H11L 109.5 . . ?
H11J C114 H11L 109.5 . . ?
H11K C114 H11L 109.5 . . ?
N7 C115 H11M 109.5 . . ?
N7 C115 H11N 109.5 . . ?
H11M C115 H11N 109.5 . . ?
N7 C115 H11O 109.5 . . ?
H11M C115 H11O 109.5 . . ?
H11N C115 H11O 109.5 . . ?
N8 C116 H11P 109.5 . . ?
N8 C116 H11Q 109.5 . . ?
H11P C116 H11Q 109.5 . . ?
N8 C116 H11R 109.5 . . ?
H11P C116 H11R 109.5 . . ?
H11Q C116 H11R 109.5 . . ?
C118 C117 C124 129.1(11) . . ?
C118 C117 Rh2 73.1(6) . . ?
C124 C117 Rh2 108.1(7) . . ?
C118 C117 H117 112.8 . . ?
C124 C117 H117 112.8 . . ?
Rh2 C117 H117 112.8 . . ?
C117 C118 C119 123.2(12) . . ?
C117 C118 Rh2 70.3(5) . . ?
C119 C118 Rh2 110.1(7) . . ?
C117 C118 H118 114.9 . . ?
C119 C118 H118 114.9 . . ?
Rh2 C118 H118 114.9 . . ?
C120 C119 C118 113.5(9) . . ?
C120 C119 H11S 108.9 . . ?
C118 C119 H11S 108.9 . . ?
C120 C119 H11T 108.9 . . ?
C118 C119 H11T 108.9 . . ?
H11S C119 H11T 107.7 . . ?
C121 C120 C119 113.5(9) . . ?
C121 C120 H12A 108.9 . . ?
C119 C120 H12A 108.9 . . ?
C121 C120 H12B 108.9 . . ?
C119 C120 H12B 108.9 . . ?
H12A C120 H12B 107.7 . . ?
C122 C121 C120 127.6(10) . . ?
C122 C121 Rh2 72.5(6) . . ?
C120 C121 Rh2 105.9(7) . . ?
C122 C121 H121 113.9 . . ?
C120 C121 H121 113.9 . . ?
Rh2 C121 H121 113.9 . . ?
C121 C122 C123 125.0(10) . . ?
C121 C122 Rh2 71.5(6) . . ?
C123 C122 Rh2 111.0(7) . . ?
C121 C122 H122 113.9 . . ?
C123 C122 H122 113.9 . . ?
Rh2 C122 H122 113.9 . . ?
C122 C123 C124 112.4(9) . . ?
C122 C123 H12C 109.1 . . ?
C124 C123 H12C 109.1 . . ?
C122 C123 H12D 109.1 . . ?
C124 C123 H12D 109.1 . . ?
H12C C123 H12D 107.9 . . ?
C117 C124 C123 113.0(9) . . ?
C117 C124 H12E 109.0 . . ?
C123 C124 H12E 109.0 . . ?
C117 C124 H12F 109.0 . . ?
C123 C124 H12F 109.0 . . ?
H12E C124 H12F 107.8 . . ?
Cl1 C125 Cl3 112.6(13) . . ?
Cl1 C125 Cl2 108.2(9) . . ?
Cl3 C125 Cl2 107.9(9) . . ?
Cl1 C125 H125 109.4 . . ?
Cl3 C125 H125 109.4 . . ?
Cl2 C125 H125 109.4 . . ?
Cl5 C126 Cl4 112.1(12) . . ?
Cl5 C126 Cl6 103.5(9) . . ?
Cl4 C126 Cl6 109.3(10) . . ?
Cl5 C126 H126 110.6 . . ?
Cl4 C126 H126 110.6 . . ?
Cl6 C126 H126 110.6 . . ?
Cl7 C127 Cl9 103.4(16) . . ?
Cl7 C127 Cl8 112.8(14) . . ?
Cl9 C127 Cl8 121.3(16) . . ?
Cl7 C127 H127 106.1 . . ?
Cl9 C127 H127 106.1 . . ?
Cl8 C127 H127 106.1 . . ?

loop_
_geom_bond_atom_site_label_1
_geom_bond_atom_site_label_2
_geom_bond_distance
_geom_bond_site_symmetry_2
_geom_bond_publ_flag
Rh1 C28 2.057(8) . ?
Rh1 C1 2.061(8) . ?
Rh1 C77 2.187(9) . ?
Rh1 C73 2.188(8) . ?
Rh1 C72 2.202(9) . ?
Rh1 C76 2.214(9) . ?
Rh2 C90 2.062(9) . ?
Rh2 C55 2.072(9) . ?
Rh2 C117 2.168(9) . ?
Rh2 C118 2.203(9) . ?
Rh2 C121 2.214(9) . ?
Rh2 C122 2.226(10) . ?
B1 F4 1.21(2) . ?
B1 F3 1.358(17) . ?
B1 F1 1.374(16) . ?
B1 F2 1.378(16) . ?
B2 F8 1.313(17) . ?
B2 F7 1.32(3) . ?
B2 F5 1.33(3) . ?
B2 F6 1.400(18) . ?
B2' F6' 1.325(16) . ?
B2' F8' 1.328(17) . ?
B2' F7' 1.330(17) . ?
B2' F5' 1.358(13) . ?
N1 C1 1.345(11) . ?
N1 C15 1.399(10) . ?
N1 C26 1.472(11) . ?
N2 C1 1.366(11) . ?
N2 C2 1.402(10) . ?
N2 C27 1.447(10) . ?
N3 C28 1.354(10) . ?
N3 C42 1.410(9) . ?
N3 C53 1.433(11) . ?
N4 C28 1.373(10) . ?
N4 C29 1.396(10) . ?
N4 C54 1.456(11) . ?
N5 C55 1.342(11) . ?
N5 C69 1.397(10) . ?
N5 C88 1.457(10) . ?
N6 C55 1.349(11) . ?
N6 C56 1.398(12) . ?
N6 C89 1.446(11) . ?
N7 C90 1.375(11) . ?
N7 C104 1.382(12) . ?
N7 C115 1.460(13) . ?
N8 C90 1.341(11) . ?
N8 C91 1.399(13) . ?
N8 C116 1.438(14) . ?
C2 C15 1.371(11) . ?
C2 C3 1.445(11) . ?
C3 C4 1.407(12) . ?
C3 C16 1.430(11) . ?
C4 C5 1.401(12) . ?
C4 H4 0.9500 . ?
C5 C6 1.390(12) . ?
C5 C18 1.501(12) . ?
C6 C7 1.392(12) . ?
C6 H6 0.9500 . ?
C7 C16 1.400(11) . ?
C7 C8 1.442(11) . ?
C8 C9 1.326(12) . ?
C8 H8 0.9500 . ?
C9 C10 1.441(12) . ?
C9 H9 0.9500 . ?
C10 C11 1.395(12) . ?
C10 C17 1.415(11) . ?
C11 C12 1.386(12) . ?
C11 H11 0.9500 . ?
C12 C13 1.396(11) . ?
C12 C22 1.533(12) . ?
C13 C14 1.373(11) . ?
C13 H13 0.9500 . ?
C14 C17 1.423(11) . ?
C14 C15 1.457(11) . ?
C16 C17 1.435(11) . ?
C18 C20 1.479(18) . ?
C18 C21 1.532(16) . ?
C18 C19 1.578(17) . ?
C19 H19A 0.9800 . ?
C19 H19B 0.9800 . ?
C19 H19C 0.9800 . ?
C20 H20A 0.9800 . ?
C20 H20B 0.9800 . ?
C20 H20C 0.9800 . ?
C21 H21A 0.9800 . ?
C21 H21B 0.9800 . ?
C21 H21C 0.9800 . ?
C22 C24 1.507(15) . ?
C22 C23 1.533(14) . ?
C22 C25 1.536(15) . ?
C23 H23A 0.9800 . ?
C23 H23B 0.9800 . ?
C23 H23C 0.9800 . ?
C24 H24A 0.9800 . ?
C24 H24B 0.9800 . ?
C24 H24C 0.9800 . ?
C25 H25A 0.9800 . ?
C25 H25B 0.9800 . ?
C25 H25C 0.9800 . ?
C26 H26A 0.9800 . ?
C26 H26B 0.9800 . ?
C26 H26C 0.9800 . ?
C27 H27A 0.9800 . ?
C27 H27B 0.9800 . ?
C27 H27C 0.9800 . ?
C29 C42 1.341(12) . ?
C29 C30 1.458(11) . ?
C30 C31 1.383(11) . ?
C30 C43 1.415(12) . ?
C31 C32 1.388(12) . ?
C31 H31 0.9500 . ?
C32 C33 1.343(13) . ?
C32 C45 1.552(13) . ?
C33 C34 1.393(13) . ?
C33 H33 0.9500 . ?
C34 C43 1.446(11) . ?
C34 C35 1.449(12) . ?
C35 C36 1.358(11) . ?
C35 H35 0.9500 . ?
C36 C37 1.436(12) . ?
C36 H36 0.9500 . ?
C37 C38 1.378(13) . ?
C37 C44 1.437(12) . ?
C38 C39 1.388(14) . ?
C38 H38 0.9500 . ?
C39 C40 1.418(13) . ?
C39 C49 1.521(14) . ?
C40 C41 1.392(12) . ?
C40 H40 0.9500 . ?
C41 C44 1.413(11) . ?
C41 C42 1.442(11) . ?
C43 C44 1.420(12) . ?
C45 C47 1.528(15) . ?
C45 C46 1.559(15) . ?
C45 C48 1.561(16) . ?
C46 H46A 0.9800 . ?
C46 H46B 0.9800 . ?
C46 H46C 0.9800 . ?
C47 H47A 0.9800 . ?
C47 H47B 0.9800 . ?
C47 H47C 0.9800 . ?
C48 H48A 0.9800 . ?
C48 H48B 0.9800 . ?
C48 H48C 0.9800 . ?
C49 C51 1.512(17) . ?
C49 C52 1.523(17) . ?
C49 C50 1.556(16) . ?
C50 H50A 0.9800 . ?
C50 H50B 0.9800 . ?
C50 H50C 0.9800 . ?
C51 H51A 0.9800 . ?
C51 H51B 0.9800 . ?
C51 H51C 0.9800 . ?
C52 H52A 0.9800 . ?
C52 H52B 0.9800 . ?
C52 H52C 0.9800 . ?
C53 H53A 0.9800 . ?
C53 H53B 0.9800 . ?
C53 H53C 0.9800 . ?
C54 H54A 0.9800 . ?
C54 H54B 0.9800 . ?
C54 H54C 0.9800 . ?
C56 C69 1.375(12) . ?
C56 C57 1.441(12) . ?
C57 C70 1.405(14) . ?
C57 C58 1.421(14) . ?
C58 C59 1.394(15) . ?
C58 H58 0.9500 . ?
C59 C60 1.376(18) . ?
C59 C80 1.515(16) . ?
C60 C61 1.412(16) . ?
C60 H60 0.9500 . ?
C61 C62 1.404(16) . ?
C61 C70 1.415(13) . ?
C62 C63 1.355(13) . ?
C62 H62 0.9500 . ?
C63 C64 1.420(13) . ?
C63 H63 0.9500 . ?
C64 C65 1.412(13) . ?
C64 C71 1.438(13) . ?
C65 C66 1.405(13) . ?
C65 H65 0.9500 . ?
C66 C67 1.386(12) . ?
C66 C84 1.491(13) . ?
C67 C68 1.418(12) . ?
C67 H67 0.9500 . ?
C68 C69 1.419(11) . ?
C68 C71 1.427(12) . ?
C70 C71 1.419(13) . ?
C72 C73 1.360(15) . ?
C72 C79 1.536(16) . ?
C72 H72 1.0000 . ?
C73 C74 1.496(15) . ?
C73 H73 1.0000 . ?
C74 C75 1.504(16) . ?
C74 H74A 0.9900 . ?
C74 H74B 0.9900 . ?
C75 C76 1.483(14) . ?
C75 H75A 0.9900 . ?
C75 H75B 0.9900 . ?
C76 C77 1.367(16) . ?
C76 H76 1.0000 . ?
C77 C78 1.547(18) . ?
C77 H77 1.0000 . ?
C78 C79 1.487(19) . ?
C78 H78A 0.9900 . ?
C78 H78B 0.9900 . ?
C79 H79A 0.9900 . ?
C79 H79B 0.9900 . ?
C80 C82 1.510(19) . ?
C80 C83 1.518(15) . ?
C80 C81 1.530(19) . ?
C81 H81A 0.9800 . ?
C81 H81B 0.9800 . ?
C81 H81C 0.9800 . ?
C82 H82A 0.9800 . ?
C82 H82B 0.9800 . ?
C82 H82C 0.9800 . ?
C83 H83A 0.9800 . ?
C83 H83B 0.9800 . ?
C83 H83C 0.9800 . ?
C84 C85 1.514(15) . ?
C84 C87 1.537(13) . ?
C84 C86 1.552(13) . ?
C85 H85A 0.9800 . ?
C85 H85B 0.9800 . ?
C85 H85C 0.9800 . ?
C86 H86A 0.9800 . ?
C86 H86B 0.9800 . ?
C86 H86C 0.9800 . ?
C87 H87A 0.9800 . ?
C87 H87B 0.9800 . ?
C87 H87C 0.9800 . ?
C88 H88A 0.9800 . ?
C88 H88B 0.9800 . ?
C88 H88C 0.9800 . ?
C89 H89A 0.9800 . ?
C89 H89B 0.9800 . ?
C89 H89C 0.9800 . ?
C91 C104 1.359(16) . ?
C91 C92 1.448(14) . ?
C92 C93 1.391(14) . ?
C92 C105 1.452(17) . ?
C93 C94 1.431(14) . ?
C93 H93 0.9500 . ?
C94 C95 1.36(3) . ?
C94 C107 1.53(3) . ?
C95 C96 1.34(2) . ?
C95 H95 0.9500 . ?
C96 C105 1.462(16) . ?
C96 C97 1.46(2) . ?
C97 C98 1.337(19) . ?
C97 H97 0.9500 . ?
C98 C99 1.415(17) . ?
C98 H98 0.9500 . ?
C99 C100 1.378(14) . ?
C99 C106 1.416(13) . ?
C100 C101 1.37(2) . ?
C100 H100 0.9500 . ?
C101 C102 1.390(16) . ?
C101 C111 1.46(2) . ?
C102 C103 1.406(18) . ?
C102 H102 0.9500 . ?
C103 C106 1.391(12) . ?
C103 C104 1.456(16) . ?
C105 C106 1.415(14) . ?
C107 C109 1.41(3) . ?
C107 C108 1.512(18) . ?
C107 C110 1.60(4) . ?
C108 H10A 0.9800 . ?
C108 H10B 0.9800 . ?
C108 H10C 0.9800 . ?
C109 H10D 0.9800 . ?
C109 H10E 0.9800 . ?
C109 H10F 0.9800 . ?
C110 H11A 0.9800 . ?
C110 H11B 0.9800 . ?
C110 H11C 0.9800 . ?
C111 C114 1.524(16) . ?
C111 C112 1.551(13) . ?
C111 C113 1.571(17) . ?
C112 H11D 0.9800 . ?
C112 H11E 0.9800 . ?
C112 H11F 0.9800 . ?
C113 H11G 0.9800 . ?
C113 H11H 0.9800 . ?
C113 H11I 0.9800 . ?
C114 H11J 0.9800 . ?
C114 H11K 0.9800 . ?
C114 H11L 0.9800 . ?
C115 H11M 0.9800 . ?
C115 H11N 0.9800 . ?
C115 H11O 0.9800 . ?
C116 H11P 0.9800 . ?
C116 H11Q 0.9800 . ?
C116 H11R 0.9800 . ?
C117 C118 1.373(15) . ?
C117 C124 1.490(17) . ?
C117 H117 1.0000 . ?
C118 C119 1.534(15) . ?
C118 H118 1.0000 . ?
C119 C120 1.515(15) . ?
C119 H11S 0.9900 . ?
C119 H11T 0.9900 . ?
C120 C121 1.507(14) . ?
C120 H12A 0.9900 . ?
C120 H12B 0.9900 . ?
C121 C122 1.371(15) . ?
C121 H121 1.0000 . ?
C122 C123 1.503(15) . ?
C122 H122 1.0000 . ?
C123 C124 1.550(17) . ?
C123 H12C 0.9900 . ?
C123 H12D 0.9900 . ?
C124 H12E 0.9900 . ?
C124 H12F 0.9900 . ?
C125 Cl1 1.683(16) . ?
C125 Cl3 1.72(2) . ?
C125 Cl2 1.770(17) . ?
C125 H125 1.0000 . ?
C126 Cl5 1.698(18) . ?
C126 Cl4 1.718(18) . ?
C126 Cl6 1.795(17) . ?
C126 H126 1.0000 . ?
C127 Cl7 1.66(2) . ?
C127 Cl9 1.72(3) . ?
C127 Cl8 1.73(2) . ?
C127 H127 1.0000 . ?

loop_
_geom_torsion_atom_site_label_1
_geom_torsion_atom_site_label_2
_geom_torsion_atom_site_label_3
_geom_torsion_atom_site_label_4
_geom_torsion
_geom_torsion_site_symmetry_1
_geom_torsion_site_symmetry_2
_geom_torsion_site_symmetry_3
_geom_torsion_site_symmetry_4
_geom_torsion_publ_flag
C15 N1 C1 N2 1.4(9) . . . . ?
C26 N1 C1 N2 178.5(7) . . . . ?
C15 N1 C1 Rh1 -178.9(6) . . . . ?
C26 N1 C1 Rh1 -1.9(12) . . . . ?
C2 N2 C1 N1 -0.9(9) . . . . ?
C27 N2 C1 N1 -170.4(7) . . . . ?
C2 N2 C1 Rh1 179.5(6) . . . . ?
C27 N2 C1 Rh1 10.0(11) . . . . ?
C1 N2 C2 C15 0.0(9) . . . . ?
C27 N2 C2 C15 168.7(8) . . . . ?
C1 N2 C2 C3 179.5(8) . . . . ?
C27 N2 C2 C3 -11.9(14) . . . . ?
C15 C2 C3 C4 174.5(8) . . . . ?
N2 C2 C3 C4 -4.8(14) . . . . ?
C15 C2 C3 C16 -4.0(11) . . . . ?
N2 C2 C3 C16 176.7(7) . . . . ?
C16 C3 C4 C5 -1.9(13) . . . . ?
C2 C3 C4 C5 179.7(8) . . . . ?
C3 C4 C5 C6 0.5(13) . . . . ?
C3 C4 C5 C18 178.0(9) . . . . ?
C4 C5 C6 C7 0.7(13) . . . . ?
C18 C5 C6 C7 -176.8(9) . . . . ?
C5 C6 C7 C16 -0.6(13) . . . . ?
C5 C6 C7 C8 179.7(8) . . . . ?
C6 C7 C8 C9 -176.0(9) . . . . ?
C16 C7 C8 C9 4.3(13) . . . . ?
C7 C8 C9 C10 -1.8(14) . . . . ?
C8 C9 C10 C11 179.0(9) . . . . ?
C8 C9 C10 C17 -1.0(14) . . . . ?
C17 C10 C11 C12 1.9(14) . . . . ?
C9 C10 C11 C12 -178.0(9) . . . . ?
C10 C11 C12 C13 -2.3(14) . . . . ?
C10 C11 C12 C22 174.8(9) . . . . ?
C11 C12 C13 C14 0.8(13) . . . . ?
C22 C12 C13 C14 -176.4(8) . . . . ?
C12 C13 C14 C17 0.9(12) . . . . ?
C12 C13 C14 C15 -179.2(8) . . . . ?
N2 C2 C15 N1 0.8(8) . . . . ?
C3 C2 C15 N1 -178.6(7) . . . . ?
N2 C2 C15 C14 -179.4(7) . . . . ?
C3 C2 C15 C14 1.1(12) . . . . ?
C1 N1 C15 C2 -1.4(9) . . . . ?
C26 N1 C15 C2 -178.4(7) . . . . ?
C1 N1 C15 C14 178.8(8) . . . . ?
C26 N1 C15 C14 1.9(13) . . . . ?
C13 C14 C15 C2 -177.7(8) . . . . ?
C17 C14 C15 C2 2.2(11) . . . . ?
C13 C14 C15 N1 2.0(14) . . . . ?
C17 C14 C15 N1 -178.1(8) . . . . ?
C6 C7 C16 C3 -0.8(12) . . . . ?
C8 C7 C16 C3 178.9(7) . . . . ?
C6 C7 C16 C17 176.3(8) . . . . ?
C8 C7 C16 C17 -4.0(12) . . . . ?
C4 C3 C16 C7 1.9(11) . . . . ?
C2 C3 C16 C7 -179.5(7) . . . . ?
C4 C3 C16 C17 -175.1(7) . . . . ?
C2 C3 C16 C17 3.5(11) . . . . ?
C11 C10 C17 C14 -0.1(12) . . . . ?
C9 C10 C17 C14 179.9(8) . . . . ?
C11 C10 C17 C16 -178.8(8) . . . . ?
C9 C10 C17 C16 1.2(12) . . . . ?
C13 C14 C17 C10 -1.3(12) . . . . ?
C15 C14 C17 C10 178.8(7) . . . . ?
C13 C14 C17 C16 177.3(7) . . . . ?
C15 C14 C17 C16 -2.6(11) . . . . ?
C7 C16 C17 C10 1.4(11) . . . . ?
C3 C16 C17 C10 178.3(7) . . . . ?
C7 C16 C17 C14 -177.2(7) . . . . ?
C3 C16 C17 C14 -0.3(12) . . . . ?
C6 C5 C18 C20 53.7(15) . . . . ?
C4 C5 C18 C20 -123.8(13) . . . . ?
C6 C5 C18 C21 -179.9(12) . . . . ?
C4 C5 C18 C21 2.7(16) . . . . ?
C6 C5 C18 C19 -63.6(13) . . . . ?
C4 C5 C18 C19 119.0(11) . . . . ?
C11 C12 C22 C24 131.1(10) . . . . ?
C13 C12 C22 C24 -51.9(12) . . . . ?
C11 C12 C22 C23 9.8(14) . . . . ?
C13 C12 C22 C23 -173.2(9) . . . . ?
C11 C12 C22 C25 -110.2(11) . . . . ?
C13 C12 C22 C25 66.7(12) . . . . ?
C42 N3 C28 N4 -0.9(8) . . . . ?
C53 N3 C28 N4 179.8(7) . . . . ?
C42 N3 C28 Rh1 -177.8(5) . . . . ?
C53 N3 C28 Rh1 2.9(11) . . . . ?
C29 N4 C28 N3 1.4(8) . . . . ?
C54 N4 C28 N3 -176.5(7) . . . . ?
C29 N4 C28 Rh1 178.5(5) . . . . ?
C54 N4 C28 Rh1 0.6(11) . . . . ?
C28 N4 C29 C42 -1.4(9) . . . . ?
C54 N4 C29 C42 176.3(8) . . . . ?
C28 N4 C29 C30 174.7(7) . . . . ?
C54 N4 C29 C30 -7.6(13) . . . . ?
C42 C29 C30 C31 174.3(8) . . . . ?
N4 C29 C30 C31 -1.3(13) . . . . ?
C42 C29 C30 C43 -2.2(11) . . . . ?
N4 C29 C30 C43 -177.9(7) . . . . ?
C43 C30 C31 C32 -0.2(12) . . . . ?
C29 C30 C31 C32 -176.6(8) . . . . ?
C30 C31 C32 C33 -1.2(13) . . . . ?
C30 C31 C32 C45 175.3(8) . . . . ?
C31 C32 C33 C34 1.7(13) . . . . ?
C45 C32 C33 C34 -174.9(8) . . . . ?
C32 C33 C34 C43 -0.7(12) . . . . ?
C32 C33 C34 C35 178.2(8) . . . . ?
C33 C34 C35 C36 -177.4(8) . . . . ?
C43 C34 C35 C36 1.5(12) . . . . ?
C34 C35 C36 C37 0.6(13) . . . . ?
C35 C36 C37 C38 177.8(9) . . . . ?
C35 C36 C37 C44 -1.9(13) . . . . ?
C36 C37 C38 C39 -178.8(9) . . . . ?
C44 C37 C38 C39 0.9(14) . . . . ?
C37 C38 C39 C40 0.3(14) . . . . ?
C37 C38 C39 C49 179.7(9) . . . . ?
C38 C39 C40 C41 -1.2(13) . . . . ?
C49 C39 C40 C41 179.3(9) . . . . ?
C39 C40 C41 C44 0.9(13) . . . . ?
C39 C40 C41 C42 179.4(8) . . . . ?
N4 C29 C42 N3 0.8(9) . . . . ?
C30 C29 C42 N3 -175.6(7) . . . . ?
N4 C29 C42 C41 178.7(7) . . . . ?
C30 C29 C42 C41 2.3(12) . . . . ?
C28 N3 C42 C29 0.0(9) . . . . ?
C53 N3 C42 C29 179.3(8) . . . . ?
C28 N3 C42 C41 -177.6(8) . . . . ?
C53 N3 C42 C41 1.6(13) . . . . ?
C40 C41 C42 C29 -179.2(8) . . . . ?
C44 C41 C42 C29 -0.6(11) . . . . ?
C40 C41 C42 N3 -1.9(13) . . . . ?
C44 C41 C42 N3 176.7(7) . . . . ?
C31 C30 C43 C44 -176.1(7) . . . . ?
C29 C30 C43 C44 0.7(11) . . . . ?
C31 C30 C43 C34 1.1(11) . . . . ?
C29 C30 C43 C34 177.9(7) . . . . ?
C33 C34 C43 C30 -0.7(11) . . . . ?
C35 C34 C43 C30 -179.6(7) . . . . ?
C33 C34 C43 C44 176.6(7) . . . . ?
C35 C34 C43 C44 -2.4(11) . . . . ?
C40 C41 C44 C43 177.8(7) . . . . ?
C42 C41 C44 C43 -1.0(11) . . . . ?
C40 C41 C44 C37 0.4(11) . . . . ?
C42 C41 C44 C37 -178.3(7) . . . . ?
C30 C43 C44 C41 0.9(11) . . . . ?
C34 C43 C44 C41 -176.2(7) . . . . ?
C30 C43 C44 C37 178.2(7) . . . . ?
C34 C43 C44 C37 1.1(11) . . . . ?
C38 C37 C44 C41 -1.3(12) . . . . ?
C36 C37 C44 C41 178.4(7) . . . . ?
C38 C37 C44 C43 -178.7(8) . . . . ?
C36 C37 C44 C43 1.0(11) . . . . ?
C33 C32 C45 C47 80.5(12) . . . . ?
C31 C32 C45 C47 -96.0(12) . . . . ?
C33 C32 C45 C46 -42.4(12) . . . . ?
C31 C32 C45 C46 141.0(9) . . . . ?
C33 C32 C45 C48 -160.7(9) . . . . ?
C31 C32 C45 C48 22.7(12) . . . . ?
C38 C39 C49 C51 115.8(12) . . . . ?
C40 C39 C49 C51 -64.8(13) . . . . ?
C38 C39 C49 C52 -122.4(14) . . . . ?
C40 C39 C49 C52 57.0(15) . . . . ?
C38 C39 C49 C50 -1.0(16) . . . . ?
C40 C39 C49 C50 178.4(10) . . . . ?
C69 N5 C55 N6 -2.8(10) . . . . ?
C88 N5 C55 N6 176.9(8) . . . . ?
C69 N5 C55 Rh2 179.1(6) . . . . ?
C88 N5 C55 Rh2 -1.1(12) . . . . ?
C56 N6 C55 N5 2.7(10) . . . . ?
C89 N6 C55 N5 -178.1(8) . . . . ?
C56 N6 C55 Rh2 -179.3(6) . . . . ?
C89 N6 C55 Rh2 0.0(13) . . . . ?
C55 N6 C56 C69 -1.5(10) . . . . ?
C89 N6 C56 C69 179.3(9) . . . . ?
C55 N6 C56 C57 176.1(9) . . . . ?
C89 N6 C56 C57 -3.0(15) . . . . ?
C69 C56 C57 C70 1.0(13) . . . . ?
N6 C56 C57 C70 -176.4(8) . . . . ?
C69 C56 C57 C58 179.6(9) . . . . ?
N6 C56 C57 C58 2.3(15) . . . . ?
C70 C57 C58 C59 -0.8(14) . . . . ?
C56 C57 C58 C59 -179.5(9) . . . . ?
C57 C58 C59 C60 2.5(15) . . . . ?
C57 C58 C59 C80 -176.4(10) . . . . ?
C58 C59 C60 C61 -2.1(16) . . . . ?
C80 C59 C60 C61 176.9(10) . . . . ?
C59 C60 C61 C62 179.7(10) . . . . ?
C59 C60 C61 C70 -0.1(15) . . . . ?
C60 C61 C62 C63 179.9(9) . . . . ?
C70 C61 C62 C63 -0.3(15) . . . . ?
C61 C62 C63 C64 0.3(15) . . . . ?
C62 C63 C64 C65 177.8(9) . . . . ?
C62 C63 C64 C71 -0.3(13) . . . . ?
C63 C64 C65 C66 -179.6(8) . . . . ?
C71 C64 C65 C66 -1.5(13) . . . . ?
C64 C65 C66 C67 1.4(13) . . . . ?
C64 C65 C66 C84 178.2(8) . . . . ?
C65 C66 C67 C68 -0.2(13) . . . . ?
C84 C66 C67 C68 -176.9(8) . . . . ?
C66 C67 C68 C69 176.4(8) . . . . ?
C66 C67 C68 C71 -0.8(13) . . . . ?
N6 C56 C69 N5 -0.2(9) . . . . ?
C57 C56 C69 N5 -178.1(8) . . . . ?
N6 C56 C69 C68 178.1(8) . . . . ?
C57 C56 C69 C68 0.2(13) . . . . ?
C55 N5 C69 C56 1.9(10) . . . . ?
C88 N5 C69 C56 -177.9(8) . . . . ?
C55 N5 C69 C68 -176.2(9) . . . . ?
C88 N5 C69 C68 4.1(15) . . . . ?
C67 C68 C69 C56 -178.7(8) . . . . ?
C71 C68 C69 C56 -1.4(12) . . . . ?
C67 C68 C69 N5 -0.9(15) . . . . ?
C71 C68 C69 N5 176.4(8) . . . . ?
C58 C57 C70 C61 -1.4(13) . . . . ?
C56 C57 C70 C61 177.4(8) . . . . ?
C58 C57 C70 C71 -179.6(8) . . . . ?
C56 C57 C70 C71 -0.9(12) . . . . ?
C62 C61 C70 C57 -178.0(9) . . . . ?
C60 C61 C70 C57 1.8(13) . . . . ?
C62 C61 C70 C71 0.3(13) . . . . ?
C60 C61 C70 C71 -179.9(8) . . . . ?
C57 C70 C71 C68 -0.3(13) . . . . ?
C61 C70 C71 C68 -178.6(8) . . . . ?
C57 C70 C71 C64 177.9(8) . . . . ?
C61 C70 C71 C64 -0.3(12) . . . . ?
C67 C68 C71 C70 179.0(8) . . . . ?
C69 C68 C71 C70 1.4(12) . . . . ?
C67 C68 C71 C64 0.7(11) . . . . ?
C69 C68 C71 C64 -176.9(7) . . . . ?
C65 C64 C71 C70 -177.8(8) . . . . ?
C63 C64 C71 C70 0.3(12) . . . . ?
C65 C64 C71 C68 0.5(12) . . . . ?
C63 C64 C71 C68 178.6(8) . . . . ?
C79 C72 C73 C74 0.7(15) . . . . ?
Rh1 C72 C73 C74 -100.7(9) . . . . ?
C79 C72 C73 Rh1 101.4(10) . . . . ?
C72 C73 C74 C75 46.3(15) . . . . ?
Rh1 C73 C74 C75 -35.6(13) . . . . ?
C73 C74 C75 C76 31.6(18) . . . . ?
C74 C75 C76 C77 -91.2(15) . . . . ?
C74 C75 C76 Rh1 -10.8(16) . . . . ?
C75 C76 C77 C78 5.2(16) . . . . ?
Rh1 C76 C77 C78 -97.6(10) . . . . ?
C75 C76 C77 Rh1 102.9(9) . . . . ?
C76 C77 C78 C79 41.3(18) . . . . ?
Rh1 C77 C78 C79 -39.6(16) . . . . ?
C77 C78 C79 C72 33(2) . . . . ?
C73 C72 C79 C78 -89.1(16) . . . . ?
Rh1 C72 C79 C78 -8.5(17) . . . . ?
C60 C59 C80 C82 -113.0(15) . . . . ?
C58 C59 C80 C82 65.9(16) . . . . ?
C60 C59 C80 C83 7.4(17) . . . . ?
C58 C59 C80 C83 -173.7(11) . . . . ?
C60 C59 C80 C81 128.1(13) . . . . ?
C58 C59 C80 C81 -53.0(16) . . . . ?
C67 C66 C84 C85 -13.4(13) . . . . ?
C65 C66 C84 C85 170.0(9) . . . . ?
C67 C66 C84 C87 -133.3(10) . . . . ?
C65 C66 C84 C87 50.0(12) . . . . ?
C67 C66 C84 C86 106.9(10) . . . . ?
C65 C66 C84 C86 -69.7(11) . . . . ?
C91 N8 C90 N7 2.3(10) . . . . ?
C116 N8 C90 N7 -176.2(9) . . . . ?
C91 N8 C90 Rh2 -179.0(7) . . . . ?
C116 N8 C90 Rh2 2.5(14) . . . . ?
C104 N7 C90 N8 -2.5(10) . . . . ?
C115 N7 C90 N8 174.5(9) . . . . ?
C104 N7 C90 Rh2 178.8(6) . . . . ?
C115 N7 C90 Rh2 -4.2(13) . . . . ?
C90 N8 C91 C104 -1.3(11) . . . . ?
C116 N8 C91 C104 177.2(10) . . . . ?
C90 N8 C91 C92 179.0(10) . . . . ?
C116 N8 C91 C92 -2.6(17) . . . . ?
C104 C91 C92 C93 -175.5(11) . . . . ?
N8 C91 C92 C93 4.2(18) . . . . ?
C104 C91 C92 C105 3.1(14) . . . . ?
N8 C91 C92 C105 -177.3(10) . . . . ?
C91 C92 C93 C94 177.0(11) . . . . ?
C105 C92 C93 C94 -1.5(19) . . . . ?
C92 C93 C94 C95 1(2) . . . . ?
C92 C93 C94 C107 -173.4(16) . . . . ?
C93 C94 C95 C96 1(3) . . . . ?
C107 C94 C95 C96 175.1(18) . . . . ?
C94 C95 C96 C105 -3(2) . . . . ?
C94 C95 C96 C97 176.5(14) . . . . ?
C95 C96 C97 C98 175.8(14) . . . . ?
C105 C96 C97 C98 -4.5(16) . . . . ?
C96 C97 C98 C99 1.6(18) . . . . ?
C97 C98 C99 C100 -175.4(12) . . . . ?
C97 C98 C99 C106 1.0(18) . . . . ?
C98 C99 C100 C101 177.5(13) . . . . ?
C106 C99 C100 C101 1(2) . . . . ?
C99 C100 C101 C102 0(2) . . . . ?
C99 C100 C101 C111 178.6(14) . . . . ?
C100 C101 C102 C103 1(2) . . . . ?
C111 C101 C102 C103 -177.9(14) . . . . ?
C101 C102 C103 C106 -2.5(19) . . . . ?
C101 C102 C103 C104 179.5(11) . . . . ?
N8 C91 C104 N7 -0.3(11) . . . . ?
C92 C91 C104 N7 179.5(9) . . . . ?
N8 C91 C104 C103 178.0(9) . . . . ?
C92 C91 C104 C103 -2.2(16) . . . . ?
C90 N7 C104 C91 1.7(11) . . . . ?
C115 N7 C104 C91 -175.1(9) . . . . ?
C90 N7 C104 C103 -176.5(10) . . . . ?
C115 N7 C104 C103 6.7(16) . . . . ?
C106 C103 C104 C91 -0.8(15) . . . . ?
C102 C103 C104 C91 177.2(11) . . . . ?
C106 C103 C104 N7 177.2(10) . . . . ?
C102 C103 C104 N7 -4.8(18) . . . . ?
C93 C92 C105 C106 177.5(11) . . . . ?
C91 C92 C105 C106 -1.1(15) . . . . ?
C93 C92 C105 C96 -0.3(15) . . . . ?
C91 C92 C105 C96 -178.9(9) . . . . ?
C95 C96 C105 C106 -175.1(13) . . . . ?
C97 C96 C105 C106 5.2(15) . . . . ?
C95 C96 C105 C92 2.6(17) . . . . ?
C97 C96 C105 C92 -177.1(9) . . . . ?
C102 C103 C106 C105 -175.4(11) . . . . ?
C104 C103 C106 C105 2.7(15) . . . . ?
C102 C103 C106 C99 3.4(17) . . . . ?
C104 C103 C106 C99 -178.6(10) . . . . ?
C92 C105 C106 C103 -1.8(17) . . . . ?
C96 C105 C106 C103 175.8(10) . . . . ?
C92 C105 C106 C99 179.4(10) . . . . ?
C96 C105 C106 C99 -3.0(16) . . . . ?
C100 C99 C106 C103 -2.6(17) . . . . ?
C98 C99 C106 C103 -179.2(10) . . . . ?
C100 C99 C106 C105 176.3(11) . . . . ?
C98 C99 C106 C105 -0.3(16) . . . . ?
C95 C94 C107 C109 14(4) . . . . ?
C93 C94 C107 C109 -172(2) . . . . ?
C95 C94 C107 C108 -115(3) . . . . ?
C93 C94 C107 C108 59(3) . . . . ?
C95 C94 C107 C110 124(2) . . . . ?
C93 C94 C107 C110 -61(3) . . . . ?
C100 C101 C111 C114 51(2) . . . . ?
C102 C101 C111 C114 -130.5(19) . . . . ?
C100 C101 C111 C112 173.2(16) . . . . ?
C102 C101 C111 C112 -8(2) . . . . ?
C100 C101 C111 C113 -66(2) . . . . ?
C102 C101 C111 C113 113.2(18) . . . . ?
C124 C117 C118 C119 1.8(16) . . . . ?
Rh2 C117 C118 C119 101.6(9) . . . . ?
C124 C117 C118 Rh2 -99.9(11) . . . . ?
C117 C118 C119 C120 -93.2(14) . . . . ?
Rh2 C118 C119 C120 -14.1(14) . . . . ?
C118 C119 C120 C121 39.3(16) . . . . ?
C119 C120 C121 C122 37.1(16) . . . . ?
C119 C120 C121 Rh2 -42.8(12) . . . . ?
C120 C121 C122 C123 6.3(17) . . . . ?
Rh2 C121 C122 C123 103.2(10) . . . . ?
C120 C121 C122 Rh2 -96.9(10) . . . . ?
C121 C122 C123 C124 -94.8(13) . . . . ?
Rh2 C122 C123 C124 -13.1(13) . . . . ?
C118 C117 C124 C123 40.1(16) . . . . ?
Rh2 C117 C124 C123 -42.5(12) . . . . ?
C122 C123 C124 C117 37.5(15) . . . . ?
